data_1559621
loop_
_publ_author_name
'Fujimoto, Ayako'
'Fujinaga, Noriko'
'Nishimura, Ryo'
'Hatano, Eri'
'Kono, Luna'
'Nagai, Akira'
'Sekine, Akiko'
'Hattori, Yohei'
'Kojima, Yuko'
'Yasuda, Nobuhiro'
'Morimoto, Masakazu'
'Yokojima, Satoshi'
'Nakamura, Shinichiro'
'Feringa, Ben L.'
'Uchida, Kingo'

_publ_section_title
;
 Photoinduced swing of a diarylethene thin broad sword shaped crystal: a
 study on the detailed mechanism
;
_journal_issue 45
_journal_name_full 'Chemical Science'
_journal_page_first 12307
_journal_page_last 12315
_journal_paper_doi 10.1039/D0SC05388K
_journal_volume 11
_journal_year 2020
_chemical_absolute_configuration ad
_chemical_formula_sum 'C33 H28 F6 N2 O2 S2'
_chemical_formula_weight 662.69
_chemical_melting_point 270.6(7)
_chemical_name_systematic 1,2-Bis(2-methyl-5-{[((R)-1-phenylethyl)amino]carbonyl}thien-3-yl)perfluorocyclopentene
_chemical_properties_physical Photo-sensitive
_space_group_crystal_system monoclinic
_space_group_IT_number 4
_space_group_name_Hall 'P 2yb'
_space_group_name_H-M_alt 'P 1 21 1'
_atom_sites_solution_hydrogens geom
_audit_creation_method SHELXL-2014/7
_audit_update_record
;
2019-07-04 deposited with the CCDC.	2020-10-14 downloaded from the CCDC.
;
_cell_angle_alpha 90
_cell_angle_beta 91.924(7)
_cell_angle_gamma 90
_cell_formula_units_Z 8
_cell_length_a 12.2772(5)
_cell_length_b 14.5882(6)
_cell_length_c 36.9888(15)
_cell_measurement_reflns_used 148773
_cell_measurement_temperature 90(2)
_cell_measurement_theta_max 16.005
_cell_measurement_theta_min 0.658
_cell_volume 6621.0(5)
_computing_structure_refinement 'SHELXL-2014/7 (Sheldrick, 2014)'
_diffrn_ambient_temperature 90(2)
_diffrn_detector_area_resol_mean 5.814
_diffrn_measured_fraction_theta_full 1.000
_diffrn_measured_fraction_theta_max 1.000
_diffrn_measurement_device_type 'PILATUS3 X CdTe 1M'
_diffrn_measurement_method \w
_diffrn_radiation_monochromator Si_311
_diffrn_radiation_type synchrotron
_diffrn_radiation_wavelength 0.4246
_diffrn_reflns_av_R_equivalents 0.0791
_diffrn_reflns_av_unetI/netI 0.0604
_diffrn_reflns_Laue_measured_fraction_full 1.000
_diffrn_reflns_Laue_measured_fraction_max 1.000
_diffrn_reflns_limit_h_max 15
_diffrn_reflns_limit_h_min -15
_diffrn_reflns_limit_k_max 18
_diffrn_reflns_limit_k_min -18
_diffrn_reflns_limit_l_max 48
_diffrn_reflns_limit_l_min -48
_diffrn_reflns_number 148773
_diffrn_reflns_point_group_measured_fraction_full 0.992
_diffrn_reflns_point_group_measured_fraction_max 0.990
_diffrn_reflns_theta_full 14.759
_diffrn_reflns_theta_max 16.005
_diffrn_reflns_theta_min 0.658
_diffrn_source 'SPring-8 BL02B1'
_exptl_absorpt_coefficient_mu 0.068
_exptl_crystal_colour colourless
_exptl_crystal_density_diffrn 1.330
_exptl_crystal_description block
_exptl_crystal_F_000 2736
_exptl_crystal_recrystallization_method 'Re-crystallisation from solvent: MeOH'
_exptl_crystal_size_max 0.124
_exptl_crystal_size_mid 0.083
_exptl_crystal_size_min 0.066
_refine_diff_density_max 0.919
_refine_diff_density_min -0.914
_refine_diff_density_rms 0.059
_refine_ls_abs_structure_details
;
 Flack x determined using 7846 quotients [(I+)-(I-)]/[(I+)+(I-)]
 (Parsons, Flack and Wagner, Acta Cryst. B69 (2013) 249-259).
;
_refine_ls_abs_structure_Flack -0.01(5)
_refine_ls_extinction_method none
_refine_ls_goodness_of_fit_ref 1.071
_refine_ls_hydrogen_treatment constr
_refine_ls_matrix_type full
_refine_ls_number_parameters 1734
_refine_ls_number_reflns 30047
_refine_ls_number_restraints 1
_refine_ls_restrained_S_all 1.071
_refine_ls_R_factor_all 0.0736
_refine_ls_R_factor_gt 0.0601
_refine_ls_shift/su_max 0.001
_refine_ls_shift/su_mean 0.000
_refine_ls_structure_factor_coef Fsqd
_refine_ls_weighting_details 'w=1/[\s^2^(Fo^2^)+(0.0850P)^2^] where P=(Fo^2^+2Fc^2^)/3'
_refine_ls_weighting_scheme calc
_refine_ls_wR_factor_gt 0.1619
_refine_ls_wR_factor_ref 0.1709
_reflns_Friedel_coverage 0.906
_reflns_Friedel_fraction_full 0.983
_reflns_Friedel_fraction_max 0.980
_reflns_number_gt 22822
_reflns_number_total 30047
_reflns_threshold_expression 'I > 2\s(I)'
_cod_data_source_file d0sc05388k4.cif
_cod_data_source_block 1oRR_MeOH_36_90K
_cod_depositor_comments
;
The following automatic conversions were performed:

data item '_chemical_melting_point' value '270.0-271.3' was changed
to '270.6(7)' -- the average value was taken and precision was
estimated.

Automatic conversion script
Id: cif_fix_values 7556 2019-12-06 15:28:31Z antanas 
;
_cod_original_sg_symbol_H-M 'P 21'
_cod_database_code 1559621
_shelx_shelxl_version_number 2014/7
_shelx_space_group_comment
;
The symmetry employed for this shelxl refinement is uniquely defined
by the following loop, which should always be used as a source of
symmetry information in preference to the above space-group names.
They are only intended as comments.
;
_shelx_estimated_absorpt_t_min 0.992
_shelx_estimated_absorpt_t_max 0.996

loop_
_space_group_symop_operation_xyz
'x, y, z'
'-x, y+1/2, -z'

loop_
_atom_site_label
_atom_site_type_symbol
_atom_site_fract_x
_atom_site_fract_y
_atom_site_fract_z
_atom_site_U_iso_or_equiv
_atom_site_adp_type
_atom_site_occupancy
_atom_site_site_symmetry_order
_atom_site_calc_flag
_atom_site_refinement_flags_posn
_atom_site_refinement_flags_adp
_atom_site_refinement_flags_occupancy
_atom_site_disorder_assembly
_atom_site_disorder_group
S1 S 0.66234(15) 0.56552(9) 0.46340(4) 0.0555(4) Uani 1 1 d . . . . .
S2 S 0.96058(16) 0.51147(12) 0.58479(4) 0.0697(6) Uani 1 1 d . . . . .
O1 O 0.6646(3) 0.6082(2) 0.38578(9) 0.0356(7) Uani 1 1 d . . . . .
O2 O 0.9204(3) 0.5510(2) 0.66135(9) 0.0371(7) Uani 1 1 d . . . . .
N1 N 0.7709(3) 0.4911(2) 0.36820(9) 0.0291(7) Uani 1 1 d . . . . .
H1 H 0.8086 0.4420 0.3745 0.035 Uiso 1 1 calc R U . . .
N2 N 0.8116(3) 0.4297(2) 0.67247(11) 0.0338(8) Uani 1 1 d . . . . .
H2 H 0.7769 0.3817 0.6634 0.041 Uiso 1 1 calc R U . . .
C1 C 0.8203(5) 0.4495(3) 0.30773(13) 0.0435(12) Uani 1 1 d . . . . .
H1A H 0.8970 0.4411 0.3152 0.065 Uiso 1 1 calc R U . . .
H1B H 0.8153 0.4678 0.2822 0.065 Uiso 1 1 calc R U . . .
H1C H 0.7808 0.3919 0.3109 0.065 Uiso 1 1 calc R U . . .
C2 C 0.7701(4) 0.5240(3) 0.33088(11) 0.0307(9) Uani 1 1 d . . . . .
H2A H 0.6926 0.5327 0.3224 0.037 Uiso 1 1 calc R U . . .
C3 C 0.7140(3) 0.5363(3) 0.39277(12) 0.0277(8) Uani 1 1 d . . . . .
C4 C 0.7135(4) 0.4980(3) 0.42978(12) 0.0322(9) Uani 1 1 d . . . . .
C5 C 0.7444(4) 0.4140(3) 0.44254(11) 0.0282(8) Uani 1 1 d . . . . .
H5 H 0.7721 0.3665 0.4278 0.034 Uiso 1 1 calc R U . . .
C6 C 0.7303(4) 0.4054(3) 0.48042(13) 0.0373(11) Uani 1 1 d . . . . .
C7 C 0.6848(6) 0.4824(4) 0.49550(15) 0.0590(18) Uani 1 1 d . . . . .
C8 C 0.6548(8) 0.5020(5) 0.53387(17) 0.090(3) Uani 1 1 d . . . . .
H8A H 0.6613 0.4456 0.5482 0.134 Uiso 1 1 calc R U . . .
H8B H 0.5796 0.5243 0.5342 0.134 Uiso 1 1 calc R U . . .
H8C H 0.7040 0.5487 0.5442 0.134 Uiso 1 1 calc R U . . .
C9 C 0.7585(4) 0.3210(3) 0.49997(12) 0.0353(10) Uani 1 1 d . . . . .
C10 C 0.7374(6) 0.2303(3) 0.48144(13) 0.0509(15) Uani 1 1 d . . . . .
C11 C 0.7477(6) 0.1581(3) 0.51177(14) 0.0474(13) Uani 1 1 d . . . . .
C12 C 0.8163(5) 0.2070(3) 0.54123(13) 0.0486(14) Uani 1 1 d . . . . .
C13 C 0.8069(4) 0.3081(3) 0.53303(12) 0.0365(10) Uani 1 1 d . . . . .
C14 C 0.9759(7) 0.4592(6) 0.5126(2) 0.090(3) Uani 1 1 d . . . . .
H14A H 0.9700 0.4036 0.4978 0.136 Uiso 1 1 calc R U . . .
H14B H 1.0529 0.4755 0.5164 0.136 Uiso 1 1 calc R U . . .
H14C H 0.9374 0.5096 0.5002 0.136 Uiso 1 1 calc R U . . .
C15 C 0.9262(6) 0.4424(5) 0.54839(16) 0.0633(19) Uani 1 1 d . . . . .
C16 C 0.8536(4) 0.3765(3) 0.55772(12) 0.0391(10) Uani 1 1 d . . . . .
C17 C 0.8257(4) 0.3815(3) 0.59510(12) 0.0315(9) Uani 1 1 d . . . . .
H17 H 0.7775 0.3400 0.6062 0.038 Uiso 1 1 calc R U . . .
C18 C 0.8761(4) 0.4523(3) 0.61277(13) 0.0376(10) Uani 1 1 d . . . . .
C19 C 0.8702(4) 0.4825(3) 0.65063(12) 0.0302(9) Uani 1 1 d . . . . .
C20 C 0.8044(4) 0.4504(3) 0.71106(12) 0.0360(10) Uani 1 1 d . . . . .
H20 H 0.8631 0.4954 0.7178 0.043 Uiso 1 1 calc R U . . .
C21 C 0.8238(4) 0.3647(4) 0.73307(15) 0.0473(13) Uani 1 1 d . . . . .
H21A H 0.7686 0.3188 0.7263 0.071 Uiso 1 1 calc R U . . .
H21B H 0.8190 0.3791 0.7588 0.071 Uiso 1 1 calc R U . . .
H21C H 0.8964 0.3404 0.7284 0.071 Uiso 1 1 calc R U . . .
C101 C 0.8289(4) 0.6150(3) 0.32747(12) 0.0323(9) Uani 1 1 d . . . . .
C102 C 0.7953(4) 0.6746(3) 0.30017(12) 0.0354(10) Uani 1 1 d . . . . .
H102 H 0.7378 0.6569 0.2838 0.042 Uiso 1 1 calc R U . . .
C103 C 0.8437(5) 0.7595(3) 0.29616(16) 0.0483(13) Uani 1 1 d . . . . .
H103 H 0.8186 0.7999 0.2775 0.058 Uiso 1 1 calc R U . . .
C104 C 0.9299(5) 0.7856(4) 0.31970(17) 0.0500(14) Uani 1 1 d . . . . .
H104 H 0.9642 0.8435 0.3171 0.060 Uiso 1 1 calc R U . . .
C105 C 0.9641(5) 0.7265(4) 0.34653(17) 0.0515(14) Uani 1 1 d . . . . .
H105 H 1.0221 0.7438 0.3628 0.062 Uiso 1 1 calc R U . . .
C106 C 0.9143(4) 0.6405(4) 0.35031(15) 0.0446(12) Uani 1 1 d . . . . .
H106 H 0.9398 0.5996 0.3687 0.054 Uiso 1 1 calc R U . . .
C201 C 0.6950(4) 0.4941(3) 0.71891(11) 0.0313(9) Uani 1 1 d . . . . .
C202 C 0.6912(5) 0.5824(3) 0.73378(12) 0.0418(12) Uani 1 1 d . . . . .
H202 H 0.7566 0.6161 0.7381 0.050 Uiso 1 1 calc R U . . .
C203 C 0.5907(5) 0.6205(3) 0.74229(14) 0.0511(14) Uani 1 1 d . . . . .
H203 H 0.5884 0.6798 0.7529 0.061 Uiso 1 1 calc R U . . .
C204 C 0.4950(5) 0.5735(4) 0.73548(13) 0.0477(13) Uani 1 1 d . . . . .
H204 H 0.4272 0.6006 0.7410 0.057 Uiso 1 1 calc R U . . .
C205 C 0.4980(4) 0.4864(4) 0.72058(13) 0.0420(11) Uani 1 1 d . . . . .
H205 H 0.4323 0.4533 0.7160 0.050 Uiso 1 1 calc R U . . .
C206 C 0.5982(4) 0.4475(3) 0.71226(12) 0.0343(9) Uani 1 1 d . . . . .
H206 H 0.5999 0.3880 0.7019 0.041 Uiso 1 1 calc R U . . .
F1 F 0.6377(4) 0.2258(2) 0.46494(10) 0.0783(13) Uani 1 1 d . . . . .
F2 F 0.8114(4) 0.2131(2) 0.45609(9) 0.0774(14) Uani 1 1 d . . . . .
F3 F 0.6505(4) 0.1388(2) 0.52430(9) 0.0647(10) Uani 1 1 d . . . . .
F4 F 0.7932(4) 0.0811(2) 0.50040(8) 0.0705(12) Uani 1 1 d . . . . .
F5 F 0.7836(4) 0.1859(2) 0.57480(8) 0.0656(11) Uani 1 1 d . . . . .
F6 F 0.9217(4) 0.1779(3) 0.54064(11) 0.0776(12) Uani 1 1 d . . . . .
S3 S 0.97746(9) 0.87222(7) 0.58731(3) 0.0301(2) Uani 1 1 d . . . . .
S4 S 0.75728(11) 1.11056(10) 0.66932(4) 0.0471(4) Uani 1 1 d . . . . .
O3 O 1.1762(2) 0.79798(19) 0.62728(8) 0.0288(6) Uani 1 1 d . . . . .
N3 N 1.0930(3) 0.6734(2) 0.65051(9) 0.0269(7) Uani 1 1 d . . . . .
H3 H 1.0340 0.6391 0.6492 0.032 Uiso 1 1 calc R U . . .
C22 C 1.2455(4) 0.5661(3) 0.65482(12) 0.0339(9) Uani 1 1 d . . . . .
H22A H 1.1956 0.5151 0.6494 0.051 Uiso 1 1 calc R U . . .
H22B H 1.3058 0.5445 0.6707 0.051 Uiso 1 1 calc R U . . .
H22C H 1.2744 0.5896 0.6323 0.051 Uiso 1 1 calc R U . . .
C23 C 1.1848(3) 0.6419(3) 0.67363(11) 0.0276(8) Uani 1 1 d . . . . .
H23 H 1.2359 0.6946 0.6777 0.033 Uiso 1 1 calc R U . . .
C24 C 1.0934(3) 0.7512(3) 0.63129(10) 0.0238(8) Uani 1 1 d . . . . .
C25 C 0.9859(3) 0.7820(3) 0.61727(10) 0.0252(8) Uani 1 1 d . . . . .
C26 C 0.8851(3) 0.7564(3) 0.62786(11) 0.0270(8) Uani 1 1 d . . . . .
H26 H 0.8727 0.7063 0.6436 0.032 Uiso 1 1 calc R U . . .
C27 C 0.8003(3) 0.8128(3) 0.61294(10) 0.0264(8) Uani 1 1 d . . . . .
C28 C 0.8383(4) 0.8778(3) 0.58964(11) 0.0286(8) Uani 1 1 d . . . . .
C29 C 0.7756(4) 0.9486(3) 0.56836(13) 0.0394(11) Uani 1 1 d . . . . .
H29A H 0.6977 0.9340 0.5685 0.059 Uiso 1 1 calc R U . . .
H29B H 0.8000 0.9491 0.5434 0.059 Uiso 1 1 calc R U . . .
H29C H 0.7881 1.0090 0.5793 0.059 Uiso 1 1 calc R U . . .
C30 C 0.6871(3) 0.8054(3) 0.62348(12) 0.0293(9) Uani 1 1 d . . . . .
C32 C 0.5112(4) 0.7389(3) 0.63315(14) 0.0377(11) Uani 1 1 d . . . . .
C34 C 0.6250(3) 0.8741(3) 0.63731(12) 0.0322(9) Uani 1 1 d . . . . .
C35 C 0.8358(4) 0.9352(4) 0.68303(13) 0.0472(13) Uani 1 1 d . . . . .
H35A H 0.8070 0.8737 0.6875 0.071 Uiso 1 1 calc R U . . .
H35B H 0.8606 0.9627 0.7060 0.071 Uiso 1 1 calc R U . . .
H35C H 0.8972 0.9309 0.6668 0.071 Uiso 1 1 calc R U . . .
C36 C 0.7487(4) 0.9932(3) 0.66593(12) 0.0362(10) Uani 1 1 d . . . . .
C37 C 0.6559(4) 0.9684(3) 0.64596(12) 0.0308(9) Uani 1 1 d . . . . .
C38 C 0.5923(4) 1.0440(3) 0.63426(12) 0.0291(9) Uani 1 1 d . . . . .
H38 H 0.5255 1.0390 0.6207 0.035 Uiso 1 1 calc R U . . .
C39 C 0.6388(4) 1.1254(3) 0.64484(13) 0.0383(11) Uani 1 1 d . . . . .
C301 C 1.1376(3) 0.6157(3) 0.70981(11) 0.0301(8) Uani 1 1 d . . . . .
C302 C 1.0791(4) 0.6812(3) 0.72844(13) 0.0396(10) Uani 1 1 d . . . . .
H302 H 1.0751 0.7422 0.7196 0.048 Uiso 1 1 calc R U . . .
C303 C 1.0266(5) 0.6584(4) 0.75978(14) 0.0512(14) Uani 1 1 d . . . . .
H303 H 0.9873 0.7039 0.7723 0.061 Uiso 1 1 calc R U . . .
C304 C 1.0311(5) 0.5698(5) 0.77293(13) 0.0498(13) Uani 1 1 d . . . . .
H304 H 0.9948 0.5543 0.7944 0.060 Uiso 1 1 calc R U . . .
C305 C 1.0888(4) 0.5038(4) 0.75469(13) 0.0438(12) Uani 1 1 d . . . . .
H305 H 1.0918 0.4426 0.7635 0.053 Uiso 1 1 calc R U . . .
C306 C 1.1425(4) 0.5271(3) 0.72343(12) 0.0325(9) Uani 1 1 d . . . . .
H306 H 1.1830 0.4818 0.7113 0.039 Uiso 1 1 calc R U . . .
O4A O 0.6472(9) 1.2909(7) 0.6417(3) 0.040(2) Uani 0.538(6) 1 d . . P A 1
N4A N 0.4982(9) 1.2297(6) 0.6124(3) 0.037(2) Uani 0.538(6) 1 d . . P A 1
H4A H 0.4658 1.1787 0.6053 0.045 Uiso 0.538(6) 1 calc R U P A 1
C40A C 0.5880(18) 1.2256(11) 0.6314(4) 0.037(4) Uani 0.538(6) 1 d . . P A 1
C41A C 0.4487(8) 1.3189(7) 0.6022(4) 0.047(3) Uani 0.538(6) 1 d . . P A 1
H41A H 0.5079 1.3646 0.5983 0.057 Uiso 0.538(6) 1 calc R U P A 1
C42A C 0.3753(19) 1.3539(12) 0.6308(5) 0.090(6) Uani 0.538(6) 1 d . . P A 1
H42A H 0.3119 1.3134 0.6324 0.135 Uiso 0.538(6) 1 calc R U P A 1
H42B H 0.3509 1.4160 0.6245 0.135 Uiso 0.538(6) 1 calc R U P A 1
H42C H 0.4153 1.3550 0.6542 0.135 Uiso 0.538(6) 1 calc R U P A 1
C401 C 0.3823(9) 1.3044(6) 0.5661(2) 0.084(2) Uani 0.538(6) 1 d G . P A 1
C402 C 0.2692(9) 1.2999(6) 0.5659(2) 0.084(2) Uani 0.538(6) 1 d G . P A 1
H402 H 0.2319 1.3068 0.5878 0.100 Uiso 0.538(6) 1 calc R U P A 1
C403 C 0.2106(6) 1.2854(6) 0.5336(3) 0.084(2) Uani 0.538(6) 1 d G . P A 1
H403 H 0.1333 1.2824 0.5335 0.100 Uiso 0.538(6) 1 calc R U P A 1
C404 C 0.2651(8) 1.2754(6) 0.5015(2) 0.084(2) Uani 0.538(6) 1 d G . P A 1
H404 H 0.2250 1.2655 0.4794 0.100 Uiso 0.538(6) 1 calc R U P A 1
C405 C 0.3782(9) 1.2799(6) 0.5017(2) 0.084(2) Uani 0.538(6) 1 d G . P A 1
H405 H 0.4155 1.2730 0.4798 0.100 Uiso 0.538(6) 1 calc R U P A 1
C406 C 0.4368(6) 1.2944(6) 0.5340(3) 0.084(2) Uani 0.538(6) 1 d G . P A 1
H406 H 0.5141 1.2975 0.5341 0.100 Uiso 0.538(6) 1 calc R U P A 1
O4B O 0.6756(9) 1.2792(8) 0.6557(3) 0.031(2) Uani 0.462(6) 1 d . . P A 2
N4B N 0.5122(9) 1.2346(6) 0.6299(3) 0.0201(18) Uani 0.462(6) 1 d . . P A 2
H4B H 0.4722 1.1880 0.6223 0.024 Uiso 0.462(6) 1 calc R U P A 2
C40B C 0.6116(13) 1.2173(11) 0.6437(3) 0.017(3) Uani 0.462(6) 1 d . . P A 2
C41B C 0.4667(8) 1.3250(5) 0.6266(3) 0.027(2) Uani 0.462(6) 1 d . . P A 2
H41B H 0.5175 1.3678 0.6399 0.032 Uiso 0.462(6) 1 calc R U P A 2
C42B C 0.3618(12) 1.3254(9) 0.6459(4) 0.043(3) Uani 0.462(6) 1 d . . P A 2
H42D H 0.3174 1.2729 0.6379 0.064 Uiso 0.462(6) 1 calc R U P A 2
H42E H 0.3223 1.3824 0.6403 0.064 Uiso 0.462(6) 1 calc R U P A 2
H42F H 0.3768 1.3212 0.6720 0.064 Uiso 0.462(6) 1 calc R U P A 2
C411 C 0.4539(7) 1.3590(5) 0.58839(16) 0.0520(15) Uani 0.462(6) 1 d G . P A 2
C412 C 0.4236(7) 1.4500(5) 0.58347(17) 0.0520(15) Uani 0.462(6) 1 d G . P A 2
H412 H 0.4141 1.4885 0.6039 0.062 Uiso 0.462(6) 1 calc R U P A 2
C413 C 0.4072(7) 1.4848(4) 0.5487(2) 0.0520(15) Uani 0.462(6) 1 d G . P A 2
H413 H 0.3865 1.5471 0.5454 0.062 Uiso 0.462(6) 1 calc R U P A 2
C414 C 0.4211(7) 1.4286(5) 0.51891(16) 0.0520(15) Uani 0.462(6) 1 d G . P A 2
H414 H 0.4098 1.4524 0.4952 0.062 Uiso 0.462(6) 1 calc R U P A 2
C415 C 0.4513(7) 1.3375(5) 0.52383(18) 0.0520(15) Uani 0.462(6) 1 d G . P A 2
H415 H 0.4608 1.2990 0.5034 0.062 Uiso 0.462(6) 1 calc R U P A 2
C416 C 0.4677(7) 1.3027(4) 0.5586(2) 0.0520(15) Uani 0.462(6) 1 d G . P A 2
H416 H 0.4884 1.2404 0.5619 0.062 Uiso 0.462(6) 1 calc R U P A 2
F7A F 0.6069(5) 0.7061(6) 0.5772(2) 0.0444(16) Uani 0.526(7) 1 d . . P B 3
F8A F 0.6728(5) 0.6420(4) 0.6259(3) 0.053(2) Uani 0.526(7) 1 d . . P B 3
F9A F 0.4296(5) 0.6999(5) 0.6123(2) 0.0467(17) Uani 0.526(7) 1 d . . P B 3
F10A F 0.5170(7) 0.6991(5) 0.66426(19) 0.0539(19) Uani 0.526(7) 1 d . . P B 3
F11A F 0.4615(5) 0.8660(5) 0.66638(19) 0.0444(18) Uani 0.526(7) 1 d . . P B 3
F12A F 0.4484(4) 0.8765(3) 0.60789(16) 0.0383(15) Uani 0.526(7) 1 d . . P B 3
C31A C 0.6273(16) 0.7191(12) 0.6145(5) 0.029(3) Uani 0.526(7) 1 d . . P B 3
C33A C 0.5093(11) 0.8403(9) 0.6351(4) 0.033(3) Uani 0.526(7) 1 d . . P B 3
F7B F 0.6295(7) 0.6738(6) 0.5944(3) 0.050(2) Uani 0.474(7) 1 d . . P B 4
F8B F 0.6672(5) 0.6596(5) 0.6514(2) 0.0432(18) Uani 0.474(7) 1 d . . P B 4
F9B F 0.4477(7) 0.7485(7) 0.6039(2) 0.053(2) Uani 0.474(7) 1 d . . P B 4
F10B F 0.4578(8) 0.6803(4) 0.6560(2) 0.048(2) Uani 0.474(7) 1 d . . P B 4
F11B F 0.4315(5) 0.8905(4) 0.6440(3) 0.047(2) Uani 0.474(7) 1 d . . P B 4
F12B F 0.5170(6) 0.8277(5) 0.68952(19) 0.048(2) Uani 0.474(7) 1 d . . P B 4
C31B C 0.619(2) 0.7176(19) 0.6269(5) 0.035(4) Uani 0.474(7) 1 d . . P B 4
C33B C 0.5140(12) 0.8376(10) 0.6520(5) 0.034(3) Uani 0.474(7) 1 d . . P B 4
S5 S 0.44095(13) 0.51466(11) 1.08204(4) 0.0516(4) Uani 1 1 d . . . . .
S6 S 0.15551(11) 0.55817(8) 0.95962(3) 0.0396(3) Uani 1 1 d . . . . .
O5 O 0.4040(3) 0.5499(2) 1.15937(9) 0.0366(7) Uani 1 1 d . . . . .
O6 O 0.1803(2) 0.6063(2) 0.88383(8) 0.0303(6) Uani 1 1 d . . . . .
N5 N 0.2913(3) 0.4306(2) 1.16952(10) 0.0299(8) Uani 1 1 d . . . . .
H5A H 0.2541 0.3842 1.1602 0.036 Uiso 1 1 calc R U . . .
N6 N 0.2879(3) 0.4886(2) 0.86748(9) 0.0249(7) Uani 1 1 d . . . . .
H6 H 0.3253 0.4394 0.8740 0.030 Uiso 1 1 calc R U . . .
C43 C 0.3088(4) 0.3620(4) 1.22960(14) 0.0422(11) Uani 1 1 d . . . . .
H43A H 0.2554 0.3149 1.2225 0.063 Uiso 1 1 calc R U . . .
H43B H 0.3041 0.3745 1.2555 0.063 Uiso 1 1 calc R U . . .
H43C H 0.3822 0.3403 1.2245 0.063 Uiso 1 1 calc R U . . .
C44 C 0.2849(4) 0.4497(3) 1.20830(12) 0.0346(10) Uani 1 1 d . . . . .
H44 H 0.3428 0.4954 1.2150 0.042 Uiso 1 1 calc R U . . .
C45 C 0.3522(3) 0.4817(3) 1.14800(11) 0.0290(8) Uani 1 1 d . . . . .
C46 C 0.3595(4) 0.4523(3) 1.10993(12) 0.0310(9) Uani 1 1 d . . . . .
C47 C 0.3135(3) 0.3793(3) 1.09242(11) 0.0282(8) Uani 1 1 d . . . . .
H47 H 0.2674 0.3363 1.1036 0.034 Uiso 1 1 calc R U . . .
C48 C 0.3418(4) 0.3743(3) 1.05574(12) 0.0350(9) Uani 1 1 d . . . . .
C49 C 0.4122(5) 0.4446(4) 1.04632(14) 0.0465(13) Uani 1 1 d . . . . .
C50 C 0.4605(5) 0.4618(5) 1.01026(16) 0.0661(19) Uani 1 1 d . . . . .
H50A H 0.4606 0.4047 0.9963 0.099 Uiso 1 1 calc R U . . .
H50B H 0.5354 0.4840 1.0138 0.099 Uiso 1 1 calc R U . . .
H50C H 0.4170 0.5080 0.9971 0.099 Uiso 1 1 calc R U . . .
C51 C 0.2999(4) 0.3040(3) 1.03063(12) 0.0332(9) Uani 1 1 d . . . . .
C52 C 0.3127(5) 0.2044(3) 1.04023(13) 0.0481(14) Uani 1 1 d . . . . .
C53 C 0.2462(6) 0.1526(3) 1.01054(13) 0.0499(15) Uani 1 1 d . . . . .
C54 C 0.2349(6) 0.2249(3) 0.97974(13) 0.0510(15) Uani 1 1 d . . . . .
C55 C 0.2524(4) 0.3147(3) 0.99760(12) 0.0351(10) Uani 1 1 d . . . . .
C56 C 0.1315(5) 0.4918(4) 1.02868(14) 0.0512(14) Uani 1 1 d . . . . .
H56A H 0.1155 0.4333 1.0404 0.077 Uiso 1 1 calc R U . . .
H56B H 0.0649 0.5287 1.0267 0.077 Uiso 1 1 calc R U . . .
H56C H 0.1871 0.5249 1.0431 0.077 Uiso 1 1 calc R U . . .
C57 C 0.1725(4) 0.4742(3) 0.99186(13) 0.0388(11) Uani 1 1 d . . . . .
C58 C 0.2237(4) 0.3989(3) 0.97795(11) 0.0313(9) Uani 1 1 d . . . . .
C59 C 0.2474(4) 0.4086(3) 0.94070(11) 0.0277(8) Uani 1 1 d . . . . .
H59 H 0.2797 0.3621 0.9266 0.033 Uiso 1 1 calc R U . . .
C60 C 0.2181(3) 0.4927(3) 0.92781(11) 0.0283(8) Uani 1 1 d . . . . .
C61 C 0.2272(3) 0.5334(3) 0.89139(11) 0.0261(8) Uani 1 1 d . . . . .
C62 C 0.2904(4) 0.5234(3) 0.83052(10) 0.0274(8) Uani 1 1 d . . . . .
H62 H 0.2134 0.5317 0.8214 0.033 Uiso 1 1 calc R U . . .
C63 C 0.3431(4) 0.4503(3) 0.80719(12) 0.0353(10) Uani 1 1 d . . . . .
H63A H 0.4155 0.4353 0.8174 0.053 Uiso 1 1 calc R U . . .
H63B H 0.3498 0.4737 0.7825 0.053 Uiso 1 1 calc R U . . .
H63C H 0.2976 0.3951 0.8067 0.053 Uiso 1 1 calc R U . . .
C501 C 0.1758(4) 0.4906(3) 1.21723(11) 0.0314(9) Uani 1 1 d . . . . .
C502 C 0.1702(5) 0.5768(3) 1.23314(12) 0.0443(12) Uani 1 1 d . . . . .
H502 H 0.2347 0.6114 1.2378 0.053 Uiso 1 1 calc R U . . .
C503 C 0.0692(6) 0.6120(4) 1.24217(13) 0.0521(15) Uani 1 1 d . . . . .
H503 H 0.0657 0.6707 1.2532 0.063 Uiso 1 1 calc R U . . .
C504 C -0.0243(5) 0.5641(4) 1.23559(14) 0.0521(15) Uani 1 1 d . . . . .
H504 H -0.0924 0.5892 1.2420 0.062 Uiso 1 1 calc R U . . .
C505 C -0.0197(5) 0.4798(4) 1.21969(15) 0.0487(13) Uani 1 1 d . . . . .
H505 H -0.0849 0.4462 1.2149 0.058 Uiso 1 1 calc R U . . .
C506 C 0.0801(4) 0.4429(3) 1.21058(13) 0.0372(10) Uani 1 1 d . . . . .
H506 H 0.0824 0.3841 1.1996 0.045 Uiso 1 1 calc R U . . .
C601 C 0.3474(3) 0.6158(3) 0.82856(11) 0.0292(8) Uani 1 1 d . . . . .
C602 C 0.3132(4) 0.6775(3) 0.80227(12) 0.0355(10) Uani 1 1 d . . . . .
H602 H 0.2560 0.6607 0.7856 0.043 Uiso 1 1 calc R U . . .
C603 C 0.3610(5) 0.7643(3) 0.79968(15) 0.0451(13) Uani 1 1 d . . . . .
H603 H 0.3361 0.8062 0.7816 0.054 Uiso 1 1 calc R U . . .
C604 C 0.4437(5) 0.7879(4) 0.82342(16) 0.0488(13) Uani 1 1 d . . . . .
H604 H 0.4759 0.8469 0.8220 0.059 Uiso 1 1 calc R U . . .
C605 C 0.4815(5) 0.7258(4) 0.84983(17) 0.0505(13) Uani 1 1 d . . . . .
H605 H 0.5396 0.7425 0.8661 0.061 Uiso 1 1 calc R U . . .
C606 C 0.4337(4) 0.6393(3) 0.85217(15) 0.0416(11) Uani 1 1 d . . . . .
H606 H 0.4599 0.5966 0.8698 0.050 Uiso 1 1 calc R U . . .
F13 F 0.4190(4) 0.1771(3) 1.03951(12) 0.0812(13) Uani 1 1 d . . . . .
F14 F 0.2813(4) 0.1829(2) 1.07349(8) 0.0680(11) Uani 1 1 d . . . . .
F15 F 0.2949(4) 0.0757(2) 0.99987(8) 0.0740(13) Uani 1 1 d . . . . .
F16 F 0.1503(4) 0.1317(3) 1.02322(10) 0.0701(11) Uani 1 1 d . . . . .
F17 F 0.3072(5) 0.2065(2) 0.95443(9) 0.0973(19) Uani 1 1 d . . . . .
F18 F 0.1355(5) 0.2168(3) 0.96356(11) 0.0941(17) Uani 1 1 d . . . . .
S7 S -0.46221(9) 0.37056(7) 0.91323(3) 0.0287(2) Uani 1 1 d . . . . .
S8 S -0.23944(9) 0.61848(8) 0.83408(3) 0.0351(3) Uani 1 1 d . . . . .
O7 O -0.6632(2) 0.29644(19) 0.87262(8) 0.0293(6) Uani 1 1 d . . . . .
N7 N -0.5784(3) 0.1710(2) 0.85054(9) 0.0265(7) Uani 1 1 d . . . . .
H7 H -0.5198 0.1364 0.8525 0.032 Uiso 1 1 calc R U . . .
C64 C -0.7299(4) 0.0630(3) 0.84605(12) 0.0329(9) Uani 1 1 d . . . . .
H64A H -0.6825 0.0092 0.8490 0.049 Uiso 1 1 calc R U . . .
H64B H -0.7949 0.0465 0.8313 0.049 Uiso 1 1 calc R U . . .
H64C H -0.7519 0.0842 0.8699 0.049 Uiso 1 1 calc R U . . .
C65 C -0.6688(3) 0.1389(3) 0.82743(11) 0.0267(8) Uani 1 1 d . . . . .
H65 H -0.7200 0.1912 0.8229 0.032 Uiso 1 1 calc R U . . .
C66 C -0.5792(3) 0.2497(3) 0.86886(10) 0.0240(8) Uani 1 1 d . . . . .
C67 C -0.4709(3) 0.2809(3) 0.88248(10) 0.0250(8) Uani 1 1 d . . . . .
C68 C -0.3713(3) 0.2569(3) 0.87105(11) 0.0245(8) Uani 1 1 d . . . . .
H68 H -0.3594 0.2076 0.8549 0.029 Uiso 1 1 calc R U . . .
C69 C -0.2858(3) 0.3134(3) 0.88586(10) 0.0251(8) Uani 1 1 d . . . . .
C70 C -0.3221(4) 0.3777(3) 0.90993(11) 0.0283(8) Uani 1 1 d . . . . .
C71 C -0.2583(4) 0.4472(3) 0.93164(12) 0.0364(10) Uani 1 1 d . . . . .
H71A H -0.1808 0.4312 0.9319 0.055 Uiso 1 1 calc R U . . .
H71B H -0.2837 0.4480 0.9565 0.055 Uiso 1 1 calc R U . . .
H71C H -0.2687 0.5080 0.9208 0.055 Uiso 1 1 calc R U . . .
C72 C -0.1738(3) 0.3075(3) 0.87426(11) 0.0258(8) Uani 1 1 d . . . . .
C74 C 0.0013(4) 0.2404(3) 0.86414(13) 0.0343(10) Uani 1 1 d . . . . .
C76 C -0.1129(3) 0.3750(3) 0.86073(12) 0.0295(8) Uani 1 1 d . . . . .
C77 C -0.3240(4) 0.4449(4) 0.81802(12) 0.0388(11) Uani 1 1 d . . . . .
H77A H -0.2957 0.3846 0.8113 0.058 Uiso 1 1 calc R U . . .
H77B H -0.3525 0.4764 0.7963 0.058 Uiso 1 1 calc R U . . .
H77C H -0.3827 0.4370 0.8351 0.058 Uiso 1 1 calc R U . . .
C78 C -0.2340(4) 0.5008(3) 0.83543(11) 0.0315(9) Uani 1 1 d . . . . .
C79 C -0.1425(3) 0.4716(3) 0.85427(11) 0.0278(8) Uani 1 1 d . . . . .
C80 C -0.0756(3) 0.5455(3) 0.86744(12) 0.0277(8) Uani 1 1 d . . . . .
H80 H -0.0086 0.5374 0.8807 0.033 Uiso 1 1 calc R U . . .
C81 C -0.1194(4) 0.6297(3) 0.85873(12) 0.0318(9) Uani 1 1 d . . . . .
C701 C -0.6205(3) 0.1118(3) 0.79157(11) 0.0291(8) Uani 1 1 d . . . . .
C702 C -0.5616(4) 0.1770(3) 0.77286(12) 0.0370(10) Uani 1 1 d . . . . .
H702 H -0.5584 0.2383 0.7816 0.044 Uiso 1 1 calc R U . . .
C703 C -0.5074(5) 0.1543(4) 0.74164(14) 0.0494(13) Uani 1 1 d . . . . .
H703 H -0.4677 0.1997 0.7291 0.059 Uiso 1 1 calc R U . . .
C704 C -0.5117(4) 0.0645(4) 0.72887(13) 0.0481(13) Uani 1 1 d . . . . .
H704 H -0.4737 0.0478 0.7079 0.058 Uiso 1 1 calc R U . . .
C705 C -0.5710(4) 0.0007(4) 0.74670(13) 0.0415(11) Uani 1 1 d . . . . .
H705 H -0.5751 -0.0602 0.7377 0.050 Uiso 1 1 calc R U . . .
C706 C -0.6253(4) 0.0233(3) 0.77770(12) 0.0322(9) Uani 1 1 d . . . . .
H706 H -0.6663 -0.0222 0.7896 0.039 Uiso 1 1 calc R U . . .
O8A O -0.1338(3) 0.7919(3) 0.86045(12) 0.0337(5) Uiso 0.820(4) 1 d . . P C 5
N8A N 0.0145(4) 0.7293(4) 0.88950(14) 0.0337(5) Uiso 0.820(4) 1 d . . P C 5
H8A1 H 0.0480 0.6782 0.8959 0.040 Uiso 0.820(4) 1 calc R U P C 5
C82A C -0.0783(6) 0.7243(5) 0.86938(18) 0.0337(5) Uiso 0.820(4) 1 d . . P C 5
C83A C 0.0612(5) 0.8162(4) 0.90101(15) 0.0337(5) Uiso 0.820(4) 1 d . . P C 5
H83A H 0.0008 0.8604 0.9054 0.040 Uiso 0.820(4) 1 calc R U P C 5
C84A C 0.1306(5) 0.8540(4) 0.87114(16) 0.0337(5) Uiso 0.820(4) 1 d . . P C 5
H84A H 0.1951 0.8152 0.8686 0.051 Uiso 0.820(4) 1 calc R U P C 5
H84B H 0.1536 0.9166 0.8773 0.051 Uiso 0.820(4) 1 calc R U P C 5
H84C H 0.0879 0.8546 0.8483 0.051 Uiso 0.820(4) 1 calc R U P C 5
C801 C 0.1264(4) 0.8005(4) 0.93671(12) 0.0677(9) Uani 0.820(4) 1 d G . P C 5
C802 C 0.0701(3) 0.7899(4) 0.96843(15) 0.0677(9) Uani 0.820(4) 1 d G . P C 5
H802 H -0.0072 0.7938 0.9679 0.081 Uiso 0.820(4) 1 calc R U P C 5
C803 C 0.1269(4) 0.7735(4) 1.00093(12) 0.0677(9) Uani 0.820(4) 1 d G . P C 5
H803 H 0.0885 0.7662 1.0226 0.081 Uiso 0.820(4) 1 calc R U P C 5
C804 C 0.2400(4) 0.7678(4) 1.00170(12) 0.0677(9) Uani 0.820(4) 1 d G . P C 5
H804 H 0.2789 0.7566 1.0239 0.081 Uiso 0.820(4) 1 calc R U P C 5
C805 C 0.2963(3) 0.7784(4) 0.96997(15) 0.0677(9) Uani 0.820(4) 1 d G . P C 5
H805 H 0.3735 0.7745 0.9705 0.081 Uiso 0.820(4) 1 calc R U P C 5
C806 C 0.2394(4) 0.7948(4) 0.93748(12) 0.0677(9) Uani 0.820(4) 1 d G . P C 5
H806 H 0.2779 0.8021 0.9158 0.081 Uiso 0.820(4) 1 calc R U P C 5
O8B O -0.1561(16) 0.7802(14) 0.8485(5) 0.0337(5) Uiso 0.180(4) 1 d . . P C 6
N8B N 0.002(2) 0.7310(17) 0.8767(7) 0.0337(5) Uiso 0.180(4) 1 d . . P C 6
H8B1 H 0.0387 0.6843 0.8861 0.040 Uiso 0.180(4) 1 calc R U P C 6
C82B C -0.095(3) 0.719(2) 0.8616(8) 0.0337(5) Uiso 0.180(4) 1 d . . P C 6
C83B C 0.049(2) 0.8235(18) 0.8776(7) 0.0337(5) Uiso 0.180(4) 1 d . . P C 6
H83B H -0.0039 0.8621 0.8634 0.040 Uiso 0.180(4) 1 calc R U P C 6
C84B C 0.153(2) 0.8236(18) 0.8554(7) 0.0337(5) Uiso 0.180(4) 1 d . . P C 6
H84D H 0.1946 0.7678 0.8605 0.051 Uiso 0.180(4) 1 calc R U P C 6
H84E H 0.1969 0.8774 0.8618 0.051 Uiso 0.180(4) 1 calc R U P C 6
H84F H 0.1320 0.8258 0.8295 0.051 Uiso 0.180(4) 1 calc R U P C 6
C811 C 0.048(2) 0.8586(16) 0.9127(5) 0.0677(9) Uani 0.180(4) 1 d G . P C 6
C812 C 0.034(2) 0.8045(12) 0.9431(7) 0.0677(9) Uani 0.180(4) 1 d G . P C 6
H812 H 0.0108 0.7426 0.9403 0.081 Uiso 0.180(4) 1 calc R U P C 6
C813 C 0.053(2) 0.8409(15) 0.9774(6) 0.0677(9) Uani 0.180(4) 1 d G . P C 6
H813 H 0.0426 0.8039 0.9982 0.081 Uiso 0.180(4) 1 calc R U P C 6
C814 C 0.086(2) 0.9314(15) 0.9814(5) 0.0677(9) Uani 0.180(4) 1 d G . P C 6
H814 H 0.0990 0.9563 1.0049 0.081 Uiso 0.180(4) 1 calc R U P C 6
C815 C 0.101(2) 0.9856(12) 0.9510(7) 0.0677(9) Uani 0.180(4) 1 d G . P C 6
H815 H 0.1236 1.0475 0.9538 0.081 Uiso 0.180(4) 1 calc R U P C 6
C816 C 0.082(2) 0.9492(15) 0.9167(5) 0.0677(9) Uani 0.180(4) 1 d G . P C 6
H816 H 0.0918 0.9862 0.8959 0.081 Uiso 0.180(4) 1 calc R U P C 6
F19A F -0.1194(6) 0.1696(4) 0.90414(19) 0.0438(15) Uani 0.696(7) 1 d . . P D 7
F20A F -0.1552(5) 0.1617(5) 0.84596(16) 0.0418(14) Uani 0.696(7) 1 d . . P D 7
F21A F 0.0633(4) 0.2496(4) 0.89512(13) 0.0455(12) Uani 0.696(7) 1 d . . P D 7
F22A F 0.0533(4) 0.1801(3) 0.84302(14) 0.0420(12) Uani 0.696(7) 1 d . . P D 7
F23A F 0.0817(3) 0.3903(3) 0.85600(17) 0.0420(13) Uani 0.696(7) 1 d . . P D 7
F24A F -0.0060(3) 0.3292(3) 0.80988(11) 0.0383(11) Uani 0.696(7) 1 d . . P D 7
C73A C -0.1128(8) 0.2186(7) 0.87178(19) 0.0274(11) Uani 0.696(7) 1 d . . P D 7
C75A C -0.0057(6) 0.3373(4) 0.8464(2) 0.0274(11) Uani 0.696(7) 1 d . . P D 7
F19B F -0.0989(15) 0.2004(11) 0.9160(5) 0.055(4) Uani 0.304(7) 1 d . . P D 8
F20B F -0.1672(12) 0.1459(10) 0.8649(6) 0.062(5) Uani 0.304(7) 1 d . . P D 8
F21B F 0.0761(8) 0.1990(9) 0.8828(4) 0.061(4) Uani 0.304(7) 1 d . . P D 8
F22B F -0.0068(15) 0.2046(10) 0.8303(4) 0.076(5) Uani 0.304(7) 1 d . . P D 8
F23B F 0.0656(8) 0.3727(7) 0.8911(3) 0.048(3) Uani 0.304(7) 1 d . . P D 8
F24B F 0.0488(12) 0.3716(10) 0.8328(4) 0.064(5) Uani 0.304(7) 1 d . . P D 8
C73B C -0.117(2) 0.2158(17) 0.8821(5) 0.0274(11) Uani 0.304(7) 1 d . . P D 8
C75B C 0.0009(13) 0.3452(11) 0.8624(5) 0.0274(11) Uani 0.304(7) 1 d . . P D 8

loop_
_atom_site_aniso_label
_atom_site_aniso_U_11
_atom_site_aniso_U_22
_atom_site_aniso_U_33
_atom_site_aniso_U_23
_atom_site_aniso_U_13
_atom_site_aniso_U_12
S1 0.0923(11) 0.0291(7) 0.0474(7) 0.0133(6) 0.0345(7) 0.0283(7)
S2 0.0937(13) 0.0685(10) 0.0493(8) -0.0147(8) 0.0380(8) -0.0533(10)
O1 0.0428(18) 0.0211(14) 0.0425(18) 0.0053(13) -0.0030(14) 0.0035(13)
O2 0.0427(18) 0.0276(15) 0.0410(18) 0.0043(13) -0.0009(14) -0.0127(14)
N1 0.0370(19) 0.0234(16) 0.0267(17) 0.0030(13) -0.0030(14) 0.0006(14)
N2 0.040(2) 0.0236(17) 0.039(2) -0.0018(15) 0.0170(17) -0.0114(15)
C1 0.072(4) 0.031(2) 0.027(2) -0.0034(18) -0.001(2) 0.006(2)
C2 0.043(2) 0.024(2) 0.025(2) 0.0016(15) -0.0040(17) -0.0017(17)
C3 0.031(2) 0.0183(18) 0.034(2) 0.0043(15) -0.0013(16) -0.0023(15)
C4 0.041(2) 0.0214(19) 0.034(2) 0.0047(17) 0.0098(18) 0.0048(17)
C5 0.037(2) 0.0186(18) 0.029(2) 0.0044(15) 0.0073(17) 0.0053(16)
C6 0.057(3) 0.023(2) 0.033(2) 0.0070(17) 0.014(2) 0.0078(19)
C7 0.104(5) 0.030(3) 0.045(3) 0.011(2) 0.041(3) 0.024(3)
C8 0.169(8) 0.051(4) 0.053(4) 0.021(3) 0.062(5) 0.053(5)
C9 0.055(3) 0.021(2) 0.030(2) 0.0031(16) 0.014(2) 0.0060(18)
C10 0.101(5) 0.028(2) 0.024(2) 0.0042(18) 0.008(3) 0.015(3)
C11 0.089(4) 0.021(2) 0.033(2) 0.0040(18) 0.004(3) 0.009(2)
C12 0.090(4) 0.029(2) 0.027(2) 0.0040(18) 0.000(2) 0.009(3)
C13 0.058(3) 0.026(2) 0.026(2) 0.0009(17) 0.014(2) 0.0040(19)
C14 0.112(6) 0.107(6) 0.055(4) -0.019(4) 0.049(4) -0.053(5)
C15 0.084(5) 0.066(4) 0.041(3) -0.015(3) 0.031(3) -0.032(3)
C16 0.052(3) 0.033(2) 0.033(2) -0.0006(19) 0.018(2) -0.003(2)
C17 0.040(2) 0.025(2) 0.030(2) 0.0035(16) 0.0098(17) 0.0020(17)
C18 0.045(3) 0.030(2) 0.039(3) 0.0010(18) 0.019(2) -0.0081(19)
C19 0.032(2) 0.025(2) 0.034(2) 0.0016(16) 0.0081(17) -0.0079(16)
C20 0.045(3) 0.032(2) 0.030(2) 0.0008(18) 0.0075(19) -0.0091(19)
C21 0.040(3) 0.050(3) 0.053(3) 0.018(3) 0.017(2) 0.014(2)
C101 0.039(2) 0.027(2) 0.031(2) -0.0001(17) 0.0058(17) 0.0007(18)
C102 0.046(3) 0.027(2) 0.034(2) 0.0029(17) 0.0090(19) 0.0012(19)
C103 0.059(3) 0.032(2) 0.055(3) 0.018(2) 0.019(3) 0.003(2)
C104 0.048(3) 0.037(3) 0.067(4) 0.002(2) 0.030(3) -0.008(2)
C105 0.043(3) 0.044(3) 0.067(4) 0.000(3) 0.003(3) -0.013(2)
C106 0.046(3) 0.039(3) 0.049(3) 0.005(2) -0.001(2) -0.009(2)
C201 0.047(3) 0.025(2) 0.0219(19) 0.0014(16) 0.0053(17) 0.0052(18)
C202 0.073(4) 0.023(2) 0.029(2) -0.0008(17) -0.001(2) 0.001(2)
C203 0.091(4) 0.029(2) 0.034(3) -0.004(2) 0.004(3) 0.019(3)
C204 0.066(4) 0.046(3) 0.031(2) 0.002(2) 0.008(2) 0.025(3)
C205 0.044(3) 0.049(3) 0.033(2) 0.001(2) 0.007(2) 0.009(2)
C206 0.041(3) 0.030(2) 0.032(2) -0.0051(17) 0.0056(18) 0.0061(18)
F1 0.133(4) 0.047(2) 0.052(2) 0.0026(16) -0.042(2) -0.008(2)
F2 0.165(4) 0.0304(16) 0.0383(17) 0.0055(13) 0.035(2) 0.030(2)
F3 0.110(3) 0.0448(19) 0.0392(17) 0.0044(14) 0.0033(18) -0.0177(19)
F4 0.152(4) 0.0279(15) 0.0315(16) 0.0021(12) 0.0022(19) 0.0204(19)
F5 0.140(4) 0.0301(15) 0.0271(15) 0.0054(12) 0.0021(17) -0.0054(19)
F6 0.096(3) 0.059(2) 0.076(3) -0.0051(19) -0.018(2) 0.043(2)
S3 0.0395(6) 0.0255(5) 0.0257(5) 0.0076(4) 0.0064(4) 0.0007(5)
S4 0.0449(7) 0.0524(9) 0.0450(7) -0.0266(6) 0.0181(5) -0.0254(7)
O3 0.0293(15) 0.0237(14) 0.0337(15) 0.0032(12) 0.0038(12) -0.0026(11)
N3 0.0274(17) 0.0191(16) 0.0340(18) 0.0047(13) -0.0012(14) -0.0027(13)
C22 0.034(2) 0.032(2) 0.036(2) 0.0021(18) 0.0054(18) 0.0069(18)
C23 0.028(2) 0.0238(19) 0.031(2) 0.0049(16) -0.0019(16) 0.0017(15)
C24 0.029(2) 0.0190(17) 0.0234(18) -0.0003(14) 0.0033(15) -0.0004(14)
C25 0.034(2) 0.0187(17) 0.0235(19) 0.0038(14) 0.0022(15) -0.0008(15)
C26 0.033(2) 0.0194(17) 0.028(2) 0.0064(15) -0.0007(16) -0.0011(15)
C27 0.036(2) 0.0197(18) 0.0238(19) 0.0038(14) -0.0024(16) -0.0013(15)
C28 0.039(2) 0.0223(18) 0.0239(19) 0.0065(15) -0.0012(16) 0.0038(17)
C29 0.053(3) 0.032(2) 0.034(2) 0.0136(19) 0.002(2) 0.008(2)
C30 0.030(2) 0.0229(19) 0.034(2) 0.0057(16) -0.0068(17) -0.0035(16)
C32 0.035(2) 0.028(2) 0.049(3) 0.011(2) -0.009(2) -0.0144(18)
C34 0.027(2) 0.028(2) 0.041(2) 0.0022(18) -0.0006(17) -0.0047(17)
C35 0.040(3) 0.073(4) 0.028(2) -0.011(2) -0.001(2) -0.008(3)
C36 0.034(2) 0.043(3) 0.032(2) -0.0134(19) 0.0105(18) -0.0138(19)
C37 0.031(2) 0.032(2) 0.029(2) -0.0031(17) 0.0057(17) -0.0059(17)
C38 0.033(2) 0.0220(19) 0.032(2) -0.0054(16) 0.0112(17) -0.0066(16)
C39 0.039(2) 0.033(2) 0.044(3) -0.013(2) 0.019(2) -0.0162(19)
C301 0.035(2) 0.030(2) 0.0258(19) -0.0024(16) -0.0013(16) -0.0008(17)
C302 0.044(3) 0.038(2) 0.037(2) -0.006(2) 0.001(2) 0.005(2)
C303 0.052(3) 0.068(4) 0.035(3) -0.012(2) 0.005(2) 0.011(3)
C304 0.047(3) 0.077(4) 0.025(2) 0.002(2) 0.002(2) -0.004(3)
C305 0.049(3) 0.052(3) 0.030(2) 0.011(2) -0.004(2) -0.012(2)
C306 0.035(2) 0.032(2) 0.030(2) 0.0038(17) -0.0029(17) -0.0017(17)
O4A 0.053(6) 0.029(4) 0.041(6) -0.014(4) 0.011(4) -0.010(4)
N4A 0.045(6) 0.018(4) 0.050(6) -0.009(4) 0.012(5) -0.008(3)
C40A 0.062(12) 0.022(5) 0.029(8) -0.007(6) 0.013(8) -0.012(6)
C41A 0.040(5) 0.027(5) 0.075(9) -0.015(5) 0.002(5) 0.004(4)
C42A 0.126(16) 0.055(11) 0.091(14) -0.014(8) 0.024(11) 0.025(10)
C401 0.106(5) 0.043(3) 0.101(5) 0.010(3) -0.011(4) -0.006(3)
C402 0.106(5) 0.043(3) 0.101(5) 0.010(3) -0.011(4) -0.006(3)
C403 0.106(5) 0.043(3) 0.101(5) 0.010(3) -0.011(4) -0.006(3)
C404 0.106(5) 0.043(3) 0.101(5) 0.010(3) -0.011(4) -0.006(3)
C405 0.106(5) 0.043(3) 0.101(5) 0.010(3) -0.011(4) -0.006(3)
C406 0.106(5) 0.043(3) 0.101(5) 0.010(3) -0.011(4) -0.006(3)
O4B 0.031(5) 0.028(4) 0.035(6) -0.011(4) 0.010(4) -0.020(4)
N4B 0.016(5) 0.015(4) 0.029(5) -0.005(4) 0.001(4) -0.005(3)
C40B 0.020(6) 0.017(5) 0.015(6) -0.005(5) 0.010(5) -0.011(4)
C41B 0.034(5) 0.007(3) 0.040(6) -0.003(3) 0.012(4) -0.004(3)
C42B 0.049(7) 0.023(6) 0.058(8) -0.008(5) 0.024(6) 0.013(5)
C411 0.055(3) 0.045(3) 0.054(3) 0.010(2) -0.014(2) 0.001(2)
C412 0.055(3) 0.045(3) 0.054(3) 0.010(2) -0.014(2) 0.001(2)
C413 0.055(3) 0.045(3) 0.054(3) 0.010(2) -0.014(2) 0.001(2)
C414 0.055(3) 0.045(3) 0.054(3) 0.010(2) -0.014(2) 0.001(2)
C415 0.055(3) 0.045(3) 0.054(3) 0.010(2) -0.014(2) 0.001(2)
C416 0.055(3) 0.045(3) 0.054(3) 0.010(2) -0.014(2) 0.001(2)
F7A 0.038(3) 0.053(4) 0.042(4) -0.021(3) -0.005(3) -0.004(3)
F8A 0.030(3) 0.024(3) 0.104(7) 0.013(3) -0.004(4) 0.002(2)
F9A 0.032(3) 0.035(3) 0.073(5) -0.003(3) -0.011(3) -0.011(3)
F10A 0.050(4) 0.059(4) 0.053(4) 0.030(3) -0.001(3) -0.013(3)
F11A 0.030(3) 0.057(4) 0.047(4) -0.010(4) 0.014(3) -0.010(3)
F12A 0.028(3) 0.026(2) 0.060(4) 0.003(2) -0.014(2) 0.0011(19)
C31A 0.026(5) 0.013(5) 0.050(11) -0.005(8) 0.013(7) 0.000(3)
C33A 0.029(5) 0.030(5) 0.039(6) 0.005(6) 0.000(6) 0.004(3)
F7B 0.065(5) 0.036(4) 0.048(5) -0.010(4) 0.006(4) -0.017(4)
F8B 0.038(3) 0.033(3) 0.059(5) 0.027(3) -0.001(3) -0.003(3)
F9B 0.050(4) 0.058(5) 0.051(4) -0.017(4) -0.024(3) 0.009(4)
F10B 0.058(5) 0.023(3) 0.064(5) 0.010(3) 0.023(4) -0.012(3)
F11B 0.034(3) 0.027(3) 0.080(7) 0.009(3) 0.008(4) -0.003(2)
F12B 0.048(4) 0.048(4) 0.050(4) -0.010(3) 0.022(3) -0.013(3)
C31B 0.039(8) 0.033(7) 0.035(10) 0.009(8) 0.017(7) -0.008(5)
C33B 0.026(6) 0.027(5) 0.049(9) 0.003(7) -0.003(7) -0.010(4)
S5 0.0589(8) 0.0598(9) 0.0367(7) 0.0022(6) 0.0121(6) -0.0320(7)
S6 0.0548(7) 0.0278(6) 0.0372(6) 0.0067(5) 0.0166(5) 0.0159(5)
O5 0.0423(18) 0.0293(16) 0.0382(17) 0.0025(13) -0.0005(14) -0.0143(14)
O6 0.0323(15) 0.0224(14) 0.0363(16) 0.0088(12) 0.0036(12) 0.0055(12)
N5 0.0331(19) 0.0257(17) 0.0313(19) -0.0007(14) 0.0059(15) -0.0073(14)
N6 0.0269(17) 0.0229(16) 0.0248(16) 0.0035(13) 0.0004(13) 0.0001(13)
C43 0.042(3) 0.043(3) 0.042(3) 0.011(2) 0.008(2) 0.012(2)
C44 0.041(2) 0.031(2) 0.032(2) 0.0019(18) 0.0064(18) -0.0031(19)
C45 0.032(2) 0.0252(19) 0.031(2) 0.0032(16) 0.0061(16) -0.0022(16)
C46 0.036(2) 0.029(2) 0.029(2) 0.0035(16) 0.0101(17) -0.0050(17)
C47 0.034(2) 0.0229(18) 0.028(2) 0.0029(15) 0.0064(16) -0.0020(16)
C48 0.040(2) 0.033(2) 0.032(2) 0.0042(18) 0.0091(18) -0.0019(19)
C49 0.048(3) 0.059(3) 0.033(3) -0.004(2) 0.015(2) -0.017(2)
C50 0.059(4) 0.100(5) 0.041(3) -0.002(3) 0.021(3) -0.029(4)
C51 0.047(3) 0.028(2) 0.025(2) 0.0035(16) 0.0105(18) 0.0056(18)
C52 0.085(4) 0.031(2) 0.029(2) 0.0045(19) 0.002(2) 0.017(3)
C53 0.101(5) 0.022(2) 0.027(2) 0.0023(18) 0.001(3) 0.011(2)
C54 0.101(5) 0.027(2) 0.025(2) 0.0030(18) 0.002(3) 0.010(3)
C55 0.054(3) 0.027(2) 0.025(2) 0.0026(16) 0.0112(19) 0.0065(19)
C56 0.075(4) 0.040(3) 0.040(3) 0.003(2) 0.023(3) 0.015(3)
C57 0.058(3) 0.028(2) 0.032(2) 0.0074(17) 0.015(2) 0.009(2)
C58 0.049(3) 0.0207(19) 0.025(2) 0.0015(15) 0.0077(18) 0.0012(17)
C59 0.036(2) 0.0252(19) 0.0224(19) 0.0017(15) 0.0052(16) 0.0033(16)
C60 0.035(2) 0.0214(19) 0.029(2) 0.0015(16) 0.0082(16) 0.0055(16)
C61 0.029(2) 0.0225(19) 0.027(2) 0.0022(15) 0.0028(15) -0.0012(15)
C62 0.036(2) 0.0246(19) 0.0210(19) 0.0027(15) -0.0006(15) -0.0050(16)
C63 0.055(3) 0.027(2) 0.024(2) -0.0003(16) 0.0031(19) -0.0025(19)
C501 0.048(3) 0.026(2) 0.0205(19) 0.0038(15) 0.0030(17) 0.0066(18)
C502 0.080(4) 0.027(2) 0.025(2) 0.0038(17) 0.000(2) 0.009(2)
C503 0.093(5) 0.035(3) 0.029(2) 0.000(2) 0.006(3) 0.027(3)
C504 0.070(4) 0.054(3) 0.033(2) 0.000(2) 0.009(2) 0.033(3)
C505 0.045(3) 0.061(3) 0.040(3) 0.000(2) 0.007(2) 0.010(2)
C506 0.040(3) 0.037(2) 0.035(2) -0.0050(19) 0.0062(19) 0.007(2)
C601 0.033(2) 0.027(2) 0.029(2) -0.0014(16) 0.0109(16) -0.0046(17)
C602 0.049(3) 0.026(2) 0.032(2) 0.0026(17) 0.0067(19) -0.0070(19)
C603 0.065(4) 0.024(2) 0.047(3) 0.007(2) 0.016(3) -0.003(2)
C604 0.050(3) 0.030(2) 0.067(4) 0.000(2) 0.022(3) -0.013(2)
C605 0.041(3) 0.043(3) 0.068(4) -0.003(3) 0.007(3) -0.015(2)
C606 0.035(2) 0.039(3) 0.050(3) -0.003(2) -0.004(2) -0.008(2)
F13 0.099(3) 0.064(2) 0.079(3) -0.002(2) -0.018(2) 0.043(2)
F14 0.143(4) 0.0344(16) 0.0262(15) 0.0068(12) 0.0061(18) -0.003(2)
F15 0.156(4) 0.0330(16) 0.0334(16) 0.0010(13) 0.013(2) 0.030(2)
F16 0.102(3) 0.058(2) 0.050(2) 0.0104(17) 0.004(2) -0.016(2)
F17 0.224(6) 0.0325(17) 0.0392(18) 0.0073(14) 0.057(3) 0.037(2)
F18 0.173(5) 0.042(2) 0.063(2) 0.0024(17) -0.063(3) -0.013(2)
S7 0.0386(6) 0.0238(5) 0.0240(5) -0.0053(4) 0.0080(4) -0.0005(5)
S8 0.0325(5) 0.0378(6) 0.0353(6) 0.0130(5) 0.0074(4) 0.0122(5)
O7 0.0331(16) 0.0236(14) 0.0319(15) -0.0018(12) 0.0080(12) 0.0033(12)
N7 0.0255(17) 0.0195(16) 0.0344(18) -0.0029(13) -0.0014(14) 0.0036(13)
C64 0.033(2) 0.029(2) 0.038(2) 0.0006(18) 0.0080(18) -0.0065(17)
C65 0.028(2) 0.0218(18) 0.030(2) -0.0016(15) -0.0002(16) 0.0009(15)
C66 0.033(2) 0.0191(17) 0.0203(18) 0.0006(14) 0.0057(15) -0.0019(15)
C67 0.034(2) 0.0203(17) 0.0215(18) -0.0027(14) 0.0045(15) -0.0023(15)
C68 0.029(2) 0.0202(17) 0.0241(19) -0.0056(14) -0.0009(15) 0.0032(15)
C69 0.036(2) 0.0185(17) 0.0209(18) -0.0016(14) -0.0015(15) 0.0009(15)
C70 0.038(2) 0.0231(18) 0.0235(19) -0.0052(15) -0.0016(16) -0.0005(17)
C71 0.054(3) 0.028(2) 0.028(2) -0.0109(17) -0.0002(19) -0.007(2)
C72 0.031(2) 0.0201(18) 0.0258(19) -0.0052(15) -0.0074(15) 0.0001(15)
C74 0.032(2) 0.030(2) 0.040(2) -0.0064(18) -0.0061(18) 0.0066(17)
C76 0.027(2) 0.0251(19) 0.037(2) -0.0015(17) -0.0038(16) 0.0042(16)
C77 0.031(2) 0.058(3) 0.028(2) 0.011(2) -0.0012(17) 0.001(2)
C78 0.032(2) 0.036(2) 0.026(2) 0.0085(17) 0.0068(16) 0.0031(17)
C79 0.026(2) 0.026(2) 0.031(2) 0.0046(16) 0.0034(16) 0.0045(15)
C80 0.029(2) 0.0209(18) 0.034(2) 0.0042(16) 0.0075(16) 0.0031(15)
C81 0.036(2) 0.027(2) 0.034(2) 0.0094(17) 0.0130(17) 0.0111(17)
C701 0.029(2) 0.030(2) 0.028(2) 0.0014(16) -0.0026(15) -0.0001(17)
C702 0.039(2) 0.039(2) 0.033(2) 0.0029(19) 0.0001(18) -0.006(2)
C703 0.049(3) 0.063(3) 0.037(3) 0.011(2) 0.007(2) -0.009(3)
C704 0.046(3) 0.071(4) 0.028(2) -0.006(2) 0.003(2) 0.003(3)
C705 0.046(3) 0.048(3) 0.030(2) -0.011(2) -0.0019(19) 0.001(2)
C706 0.036(2) 0.030(2) 0.031(2) -0.0041(17) -0.0007(17) -0.0001(17)
C801 0.079(2) 0.0457(17) 0.077(2) -0.0070(16) -0.0203(18) 0.0005(16)
C802 0.079(2) 0.0457(17) 0.077(2) -0.0070(16) -0.0203(18) 0.0005(16)
C803 0.079(2) 0.0457(17) 0.077(2) -0.0070(16) -0.0203(18) 0.0005(16)
C804 0.079(2) 0.0457(17) 0.077(2) -0.0070(16) -0.0203(18) 0.0005(16)
C805 0.079(2) 0.0457(17) 0.077(2) -0.0070(16) -0.0203(18) 0.0005(16)
C806 0.079(2) 0.0457(17) 0.077(2) -0.0070(16) -0.0203(18) 0.0005(16)
C811 0.079(2) 0.0457(17) 0.077(2) -0.0070(16) -0.0203(18) 0.0005(16)
C812 0.079(2) 0.0457(17) 0.077(2) -0.0070(16) -0.0203(18) 0.0005(16)
C813 0.079(2) 0.0457(17) 0.077(2) -0.0070(16) -0.0203(18) 0.0005(16)
C814 0.079(2) 0.0457(17) 0.077(2) -0.0070(16) -0.0203(18) 0.0005(16)
C815 0.079(2) 0.0457(17) 0.077(2) -0.0070(16) -0.0203(18) 0.0005(16)
C816 0.079(2) 0.0457(17) 0.077(2) -0.0070(16) -0.0203(18) 0.0005(16)
F19A 0.055(4) 0.025(3) 0.053(4) 0.012(2) 0.012(3) 0.007(2)
F20A 0.037(3) 0.034(3) 0.055(3) -0.026(3) 0.000(3) -0.001(2)
F21A 0.045(3) 0.047(3) 0.043(3) 0.009(2) -0.022(2) 0.003(2)
F22A 0.033(2) 0.032(2) 0.061(3) -0.003(2) 0.004(2) 0.0099(18)
F23A 0.0199(19) 0.034(2) 0.072(4) -0.012(2) -0.001(2) -0.0006(15)
F24A 0.036(2) 0.047(2) 0.032(2) 0.0019(18) 0.0055(17) 0.0101(18)
C73A 0.0310(18) 0.0265(16) 0.025(3) -0.004(3) -0.001(3) 0.0005(13)
C75A 0.0310(18) 0.0265(16) 0.025(3) -0.004(3) -0.001(3) 0.0005(13)
F19B 0.053(8) 0.031(8) 0.080(13) 0.025(7) 0.007(8) 0.010(6)
F20B 0.030(6) 0.028(6) 0.128(16) -0.028(9) -0.007(9) 0.001(4)
F21B 0.027(5) 0.042(7) 0.113(11) 0.009(7) 0.000(6) 0.016(5)
F22B 0.086(11) 0.067(9) 0.077(10) -0.055(8) 0.043(9) -0.028(8)
F23B 0.035(5) 0.038(5) 0.071(8) -0.010(5) -0.019(5) 0.001(4)
F24B 0.061(9) 0.056(8) 0.078(11) 0.020(8) 0.040(9) 0.023(7)
C73B 0.0310(18) 0.0265(16) 0.025(3) -0.004(3) -0.001(3) 0.0005(13)
C75B 0.0310(18) 0.0265(16) 0.025(3) -0.004(3) -0.001(3) 0.0005(13)

loop_
_atom_type_symbol
_atom_type_description
_atom_type_scat_dispersion_real
_atom_type_scat_dispersion_imag
_atom_type_scat_source
C C 0.0001 0.0005 'International Tables Vol C Tables 4.2.6.8 and 6.1.1.4'
H H 0.0000 0.0000 'International Tables Vol C Tables 4.2.6.8 and 6.1.1.4'
F F 0.0041 0.0033 'International Tables Vol C Tables 4.2.6.8 and 6.1.1.4'
N N 0.0009 0.0011 'International Tables Vol C Tables 4.2.6.8 and 6.1.1.4'
O O 0.0021 0.0020 'International Tables Vol C Tables 4.2.6.8 and 6.1.1.4'
S S 0.0476 0.0435 'International Tables Vol C Tables 4.2.6.8 and 6.1.1.4'

loop_
_geom_angle_atom_site_label_1
_geom_angle_atom_site_label_2
_geom_angle_atom_site_label_3
_geom_angle
_geom_angle_site_symmetry_1
_geom_angle_site_symmetry_3
_geom_angle_publ_flag
C7 S1 C4 92.4(2) . . ?
C18 S2 C15 92.3(3) . . ?
C3 N1 C2 119.5(4) . . ?
C3 N1 H1 120.2 . . ?
C2 N1 H1 120.2 . . ?
C19 N2 C20 121.2(4) . . ?
C19 N2 H2 119.4 . . ?
C20 N2 H2 119.4 . . ?
C2 C1 H1A 109.5 . . ?
C2 C1 H1B 109.5 . . ?
H1A C1 H1B 109.5 . . ?
C2 C1 H1C 109.5 . . ?
H1A C1 H1C 109.5 . . ?
H1B C1 H1C 109.5 . . ?
N1 C2 C101 112.2(3) . . ?
N1 C2 C1 107.9(3) . . ?
C101 C2 C1 112.0(4) . . ?
N1 C2 H2A 108.2 . . ?
C101 C2 H2A 108.2 . . ?
C1 C2 H2A 108.2 . . ?
O1 C3 N1 122.7(4) . . ?
O1 C3 C4 119.8(4) . . ?
N1 C3 C4 117.5(4) . . ?
C5 C4 C3 130.5(4) . . ?
C5 C4 S1 111.6(3) . . ?
C3 C4 S1 117.8(3) . . ?
C4 C5 C6 112.2(4) . . ?
C4 C5 H5 123.9 . . ?
C6 C5 H5 123.9 . . ?
C7 C6 C5 113.0(4) . . ?
C7 C6 C9 125.3(4) . . ?
C5 C6 C9 121.7(4) . . ?
C6 C7 C8 130.5(5) . . ?
C6 C7 S1 110.7(4) . . ?
C8 C7 S1 118.8(4) . . ?
C7 C8 H8A 109.5 . . ?
C7 C8 H8B 109.5 . . ?
H8A C8 H8B 109.5 . . ?
C7 C8 H8C 109.5 . . ?
H8A C8 H8C 109.5 . . ?
H8B C8 H8C 109.5 . . ?
C13 C9 C6 130.7(4) . . ?
C13 C9 C10 110.6(4) . . ?
C6 C9 C10 118.7(4) . . ?
F2 C10 F1 107.3(5) . . ?
F2 C10 C9 111.7(5) . . ?
F1 C10 C9 112.8(4) . . ?
F2 C10 C11 109.7(4) . . ?
F1 C10 C11 110.2(5) . . ?
C9 C10 C11 105.1(4) . . ?
F3 C11 F4 109.0(5) . . ?
F3 C11 C12 109.3(4) . . ?
F4 C11 C12 113.0(5) . . ?
F3 C11 C10 110.4(5) . . ?
F4 C11 C10 111.9(4) . . ?
C12 C11 C10 103.2(4) . . ?
F5 C12 F6 104.8(4) . . ?
F5 C12 C13 112.5(4) . . ?
F6 C12 C13 111.5(5) . . ?
F5 C12 C11 111.9(5) . . ?
F6 C12 C11 110.1(4) . . ?
C13 C12 C11 106.0(4) . . ?
C9 C13 C16 128.4(4) . . ?
C9 C13 C12 110.2(4) . . ?
C16 C13 C12 121.2(4) . . ?
C15 C14 H14A 109.5 . . ?
C15 C14 H14B 109.5 . . ?
H14A C14 H14B 109.5 . . ?
C15 C14 H14C 109.5 . . ?
H14A C14 H14C 109.5 . . ?
H14B C14 H14C 109.5 . . ?
C16 C15 C14 129.0(6) . . ?
C16 C15 S2 111.1(4) . . ?
C14 C15 S2 119.9(5) . . ?
C15 C16 C17 112.8(5) . . ?
C15 C16 C13 124.8(4) . . ?
C17 C16 C13 122.4(4) . . ?
C18 C17 C16 112.4(4) . . ?
C18 C17 H17 123.8 . . ?
C16 C17 H17 123.8 . . ?
C17 C18 C19 130.4(4) . . ?
C17 C18 S2 111.4(3) . . ?
C19 C18 S2 118.1(3) . . ?
O2 C19 N2 123.0(4) . . ?
O2 C19 C18 120.6(4) . . ?
N2 C19 C18 116.4(4) . . ?
N2 C20 C21 109.9(4) . . ?
N2 C20 C201 110.8(4) . . ?
C21 C20 C201 111.6(4) . . ?
N2 C20 H20 108.1 . . ?
C21 C20 H20 108.1 . . ?
C201 C20 H20 108.1 . . ?
C20 C21 H21A 109.5 . . ?
C20 C21 H21B 109.5 . . ?
H21A C21 H21B 109.5 . . ?
C20 C21 H21C 109.5 . . ?
H21A C21 H21C 109.5 . . ?
H21B C21 H21C 109.5 . . ?
C106 C101 C102 118.7(4) . . ?
C106 C101 C2 122.6(4) . . ?
C102 C101 C2 118.6(4) . . ?
C103 C102 C101 121.5(5) . . ?
C103 C102 H102 119.3 . . ?
C101 C102 H102 119.3 . . ?
C102 C103 C104 119.7(5) . . ?
C102 C103 H103 120.2 . . ?
C104 C103 H103 120.2 . . ?
C105 C104 C103 119.0(5) . . ?
C105 C104 H104 120.5 . . ?
C103 C104 H104 120.5 . . ?
C104 C105 C106 120.7(6) . . ?
C104 C105 H105 119.6 . . ?
C106 C105 H105 119.6 . . ?
C101 C106 C105 120.3(5) . . ?
C101 C106 H106 119.8 . . ?
C105 C106 H106 119.8 . . ?
C206 C201 C202 118.8(4) . . ?
C206 C201 C20 121.2(4) . . ?
C202 C201 C20 120.0(5) . . ?
C203 C202 C201 119.6(5) . . ?
C203 C202 H202 120.2 . . ?
C201 C202 H202 120.2 . . ?
C204 C203 C202 121.0(5) . . ?
C204 C203 H203 119.5 . . ?
C202 C203 H203 119.5 . . ?
C203 C204 C205 119.8(5) . . ?
C203 C204 H204 120.1 . . ?
C205 C204 H204 120.1 . . ?
C204 C205 C206 119.6(5) . . ?
C204 C205 H205 120.2 . . ?
C206 C205 H205 120.2 . . ?
C201 C206 C205 121.2(4) . . ?
C201 C206 H206 119.4 . . ?
C205 C206 H206 119.4 . . ?
C28 S3 C25 92.4(2) . . ?
C39 S4 C36 92.2(2) . . ?
C24 N3 C23 123.9(3) . . ?
C24 N3 H3 118.0 . . ?
C23 N3 H3 118.0 . . ?
C23 C22 H22A 109.5 . . ?
C23 C22 H22B 109.5 . . ?
H22A C22 H22B 109.5 . . ?
C23 C22 H22C 109.5 . . ?
H22A C22 H22C 109.5 . . ?
H22B C22 H22C 109.5 . . ?
N3 C23 C22 110.0(4) . . ?
N3 C23 C301 106.4(3) . . ?
C22 C23 C301 115.3(3) . . ?
N3 C23 H23 108.3 . . ?
C22 C23 H23 108.3 . . ?
C301 C23 H23 108.3 . . ?
O3 C24 N3 123.3(4) . . ?
O3 C24 C25 121.3(3) . . ?
N3 C24 C25 115.2(3) . . ?
C26 C25 C24 128.9(4) . . ?
C26 C25 S3 111.0(3) . . ?
C24 C25 S3 119.6(3) . . ?
C25 C26 C27 113.0(4) . . ?
C25 C26 H26 123.5 . . ?
C27 C26 H26 123.5 . . ?
C28 C27 C26 112.5(4) . . ?
C28 C27 C30 124.4(4) . . ?
C26 C27 C30 123.0(4) . . ?
C27 C28 C29 128.9(4) . . ?
C27 C28 S3 111.0(3) . . ?
C29 C28 S3 120.1(3) . . ?
C28 C29 H29A 109.5 . . ?
C28 C29 H29B 109.5 . . ?
H29A C29 H29B 109.5 . . ?
C28 C29 H29C 109.5 . . ?
H29A C29 H29C 109.5 . . ?
H29B C29 H29C 109.5 . . ?
C34 C30 C27 126.3(4) . . ?
C34 C30 C31A 115.2(7) . . ?
C27 C30 C31A 118.0(7) . . ?
C34 C30 C31B 105.6(10) . . ?
C27 C30 C31B 127.5(10) . . ?
F10A C32 F9A 109.5(6) . . ?
F9B C32 F10B 106.7(7) . . ?
F9B C32 C31B 115.4(10) . . ?
F10B C32 C31B 116.0(10) . . ?
F10A C32 C33A 114.1(7) . . ?
F9A C32 C33A 115.4(7) . . ?
F9B C32 C33B 105.4(7) . . ?
F10B C32 C33B 107.1(7) . . ?
C31B C32 C33B 105.4(13) . . ?
F10A C32 C31A 106.0(8) . . ?
F9A C32 C31A 108.8(8) . . ?
C33A C32 C31A 102.3(9) . . ?
C30 C34 C37 128.9(4) . . ?
C30 C34 C33A 106.0(6) . . ?
C37 C34 C33A 124.0(6) . . ?
C30 C34 C33B 112.3(7) . . ?
C37 C34 C33B 117.6(7) . . ?
C36 C35 H35A 109.5 . . ?
C36 C35 H35B 109.5 . . ?
H35A C35 H35B 109.5 . . ?
C36 C35 H35C 109.5 . . ?
H35A C35 H35C 109.5 . . ?
H35B C35 H35C 109.5 . . ?
C37 C36 C35 130.1(5) . . ?
C37 C36 S4 110.3(4) . . ?
C35 C36 S4 119.6(4) . . ?
C36 C37 C38 113.3(4) . . ?
C36 C37 C34 124.5(4) . . ?
C38 C37 C34 122.2(4) . . ?
C39 C38 C37 111.7(4) . . ?
C39 C38 H38 124.1 . . ?
C37 C38 H38 124.1 . . ?
C38 C39 C40B 137.4(8) . . ?
C38 C39 C40A 122.0(8) . . ?
C38 C39 S4 112.4(4) . . ?
C40B C39 S4 109.9(7) . . ?
C40A C39 S4 125.3(7) . . ?
C306 C301 C302 118.5(4) . . ?
C306 C301 C23 122.6(4) . . ?
C302 C301 C23 118.7(4) . . ?
C303 C302 C301 120.8(5) . . ?
C303 C302 H302 119.6 . . ?
C301 C302 H302 119.6 . . ?
C304 C303 C302 120.3(5) . . ?
C304 C303 H303 119.8 . . ?
C302 C303 H303 119.8 . . ?
C303 C304 C305 119.6(5) . . ?
C303 C304 H304 120.2 . . ?
C305 C304 H304 120.2 . . ?
C304 C305 C306 119.9(5) . . ?
C304 C305 H305 120.0 . . ?
C306 C305 H305 120.0 . . ?
C301 C306 C305 120.9(5) . . ?
C301 C306 H306 119.6 . . ?
C305 C306 H306 119.6 . . ?
C40A N4A C41A 121.1(11) . . ?
C40A N4A H4A 119.4 . . ?
C41A N4A H4A 119.4 . . ?
O4A C40A N4A 127.5(15) . . ?
O4A C40A C39 111.8(14) . . ?
N4A C40A C39 120.7(12) . . ?
N4A C41A C42A 111.7(12) . . ?
N4A C41A C401 107.4(8) . . ?
C42A C41A C401 109.9(12) . . ?
N4A C41A H41A 109.3 . . ?
C42A C41A H41A 109.3 . . ?
C401 C41A H41A 109.3 . . ?
C41A C42A H42A 109.5 . . ?
C41A C42A H42B 109.5 . . ?
H42A C42A H42B 109.5 . . ?
C41A C42A H42C 109.5 . . ?
H42A C42A H42C 109.5 . . ?
H42B C42A H42C 109.5 . . ?
C402 C401 C406 120.0 . . ?
C402 C401 C41A 120.4(8) . . ?
C406 C401 C41A 119.6(8) . . ?
C401 C402 C403 120.0 . . ?
C401 C402 H402 120.0 . . ?
C403 C402 H402 120.0 . . ?
C404 C403 C402 120.0 . . ?
C404 C403 H403 120.0 . . ?
C402 C403 H403 120.0 . . ?
C405 C404 C403 120.0 . . ?
C405 C404 H404 120.0 . . ?
C403 C404 H404 120.0 . . ?
C406 C405 C404 120.0 . . ?
C406 C405 H405 120.0 . . ?
C404 C405 H405 120.0 . . ?
C405 C406 C401 120.0 . . ?
C405 C406 H406 120.0 . . ?
C401 C406 H406 120.0 . . ?
C40B N4B C41B 123.8(11) . . ?
C40B N4B H4B 118.1 . . ?
C41B N4B H4B 118.1 . . ?
O4B C40B N4B 123.2(14) . . ?
O4B C40B C39 122.3(13) . . ?
N4B C40B C39 114.4(11) . . ?
N4B C41B C42B 107.7(8) . . ?
N4B C41B C411 114.2(8) . . ?
C42B C41B C411 112.5(10) . . ?
N4B C41B H41B 107.4 . . ?
C42B C41B H41B 107.4 . . ?
C411 C41B H41B 107.4 . . ?
C41B C42B H42D 109.5 . . ?
C41B C42B H42E 109.5 . . ?
H42D C42B H42E 109.5 . . ?
C41B C42B H42F 109.5 . . ?
H42D C42B H42F 109.5 . . ?
H42E C42B H42F 109.5 . . ?
C412 C411 C416 120.0 . . ?
C412 C411 C41B 117.2(6) . . ?
C416 C411 C41B 122.7(6) . . ?
C411 C412 C413 120.0 . . ?
C411 C412 H412 120.0 . . ?
C413 C412 H412 120.0 . . ?
C414 C413 C412 120.0 . . ?
C414 C413 H413 120.0 . . ?
C412 C413 H413 120.0 . . ?
C413 C414 C415 120.0 . . ?
C413 C414 H414 120.0 . . ?
C415 C414 H414 120.0 . . ?
C414 C415 C416 120.0 . . ?
C414 C415 H415 120.0 . . ?
C416 C415 H415 120.0 . . ?
C415 C416 C411 120.0 . . ?
C415 C416 H416 120.0 . . ?
C411 C416 H416 120.0 . . ?
F8A C31A F7A 104.9(12) . . ?
F8A C31A C30 116.8(15) . . ?
F7A C31A C30 113.8(11) . . ?
F8A C31A C32 112.5(12) . . ?
F7A C31A C32 108.0(13) . . ?
C30 C31A C32 100.8(10) . . ?
F12A C33A F11A 106.4(9) . . ?
F12A C33A C32 111.6(10) . . ?
F11A C33A C32 108.8(10) . . ?
F12A C33A C34 114.5(9) . . ?
F11A C33A C34 107.1(10) . . ?
C32 C33A C34 108.3(8) . . ?
F8B C31B F7B 104.1(19) . . ?
F8B C31B C32 115.1(11) . . ?
F7B C31B C32 111(2) . . ?
F8B C31B C30 110.5(19) . . ?
F7B C31B C30 104.4(10) . . ?
C32 C31B C30 110.6(18) . . ?
F11B C33B F12B 106.4(14) . . ?
F11B C33B C34 113.3(11) . . ?
F12B C33B C34 112.6(10) . . ?
F11B C33B C32 115.5(11) . . ?
F12B C33B C32 109.9(10) . . ?
C34 C33B C32 99.2(10) . . ?
C49 S5 C46 92.2(2) . . ?
C60 S6 C57 91.8(2) . . ?
C45 N5 C44 121.7(4) . . ?
C45 N5 H5A 119.1 . . ?
C44 N5 H5A 119.1 . . ?
C61 N6 C62 118.4(3) . . ?
C61 N6 H6 120.8 . . ?
C62 N6 H6 120.8 . . ?
C44 C43 H43A 109.5 . . ?
C44 C43 H43B 109.5 . . ?
H43A C43 H43B 109.5 . . ?
C44 C43 H43C 109.5 . . ?
H43A C43 H43C 109.5 . . ?
H43B C43 H43C 109.5 . . ?
N5 C44 C501 111.4(4) . . ?
N5 C44 C43 109.3(4) . . ?
C501 C44 C43 112.0(4) . . ?
N5 C44 H44 108.0 . . ?
C501 C44 H44 108.0 . . ?
C43 C44 H44 108.0 . . ?
O5 C45 N5 122.3(4) . . ?
O5 C45 C46 120.4(4) . . ?
N5 C45 C46 117.3(4) . . ?
C47 C46 C45 130.1(4) . . ?
C47 C46 S5 111.7(3) . . ?
C45 C46 S5 118.2(3) . . ?
C46 C47 C48 112.7(4) . . ?
C46 C47 H47 123.6 . . ?
C48 C47 H47 123.6 . . ?
C49 C48 C47 112.1(4) . . ?
C49 C48 C51 124.4(4) . . ?
C47 C48 C51 123.5(4) . . ?
C48 C49 C50 127.8(5) . . ?
C48 C49 S5 111.3(4) . . ?
C50 C49 S5 120.9(4) . . ?
C49 C50 H50A 109.5 . . ?
C49 C50 H50B 109.5 . . ?
H50A C50 H50B 109.5 . . ?
C49 C50 H50C 109.5 . . ?
H50A C50 H50C 109.5 . . ?
H50B C50 H50C 109.5 . . ?
C55 C51 C48 128.8(4) . . ?
C55 C51 C52 111.4(4) . . ?
C48 C51 C52 119.7(4) . . ?
F14 C52 F13 104.7(4) . . ?
F14 C52 C51 114.4(4) . . ?
F13 C52 C51 111.7(5) . . ?
F14 C52 C53 112.2(5) . . ?
F13 C52 C53 109.0(4) . . ?
C51 C52 C53 104.9(4) . . ?
F16 C53 F15 108.9(5) . . ?
F16 C53 C52 108.5(4) . . ?
F15 C53 C52 112.9(5) . . ?
F16 C53 C54 111.0(5) . . ?
F15 C53 C54 112.5(4) . . ?
C52 C53 C54 102.8(4) . . ?
F17 C54 F18 106.5(5) . . ?
F17 C54 C55 113.6(5) . . ?
F18 C54 C55 113.1(5) . . ?
F17 C54 C53 109.3(5) . . ?
F18 C54 C53 108.9(5) . . ?
C55 C54 C53 105.3(4) . . ?
C51 C55 C58 129.6(4) . . ?
C51 C55 C54 110.8(4) . . ?
C58 C55 C54 119.5(4) . . ?
C57 C56 H56A 109.5 . . ?
C57 C56 H56B 109.5 . . ?
H56A C56 H56B 109.5 . . ?
C57 C56 H56C 109.5 . . ?
H56A C56 H56C 109.5 . . ?
H56B C56 H56C 109.5 . . ?
C58 C57 C56 130.8(4) . . ?
C58 C57 S6 110.9(3) . . ?
C56 C57 S6 118.3(4) . . ?
C57 C58 C59 113.2(4) . . ?
C57 C58 C55 126.2(4) . . ?
C59 C58 C55 120.6(4) . . ?
C60 C59 C58 111.6(4) . . ?
C60 C59 H59 124.2 . . ?
C58 C59 H59 124.2 . . ?
C59 C60 C61 130.9(4) . . ?
C59 C60 S6 112.4(3) . . ?
C61 C60 S6 116.7(3) . . ?
O6 C61 N6 122.2(4) . . ?
O6 C61 C60 120.1(4) . . ?
N6 C61 C60 117.6(3) . . ?
N6 C62 C601 112.2(3) . . ?
N6 C62 C63 108.0(3) . . ?
C601 C62 C63 112.8(3) . . ?
N6 C62 H62 107.9 . . ?
C601 C62 H62 107.9 . . ?
C63 C62 H62 107.9 . . ?
C62 C63 H63A 109.5 . . ?
C62 C63 H63B 109.5 . . ?
H63A C63 H63B 109.5 . . ?
C62 C63 H63C 109.5 . . ?
H63A C63 H63C 109.5 . . ?
H63B C63 H63C 109.5 . . ?
C506 C501 C502 118.4(5) . . ?
C506 C501 C44 121.1(4) . . ?
C502 C501 C44 120.4(5) . . ?
C501 C502 C503 119.5(6) . . ?
C501 C502 H502 120.3 . . ?
C503 C502 H502 120.3 . . ?
C504 C503 C502 121.4(5) . . ?
C504 C503 H503 119.3 . . ?
C502 C503 H503 119.3 . . ?
C503 C504 C505 119.6(5) . . ?
C503 C504 H504 120.2 . . ?
C505 C504 H504 120.2 . . ?
C504 C505 C506 120.1(6) . . ?
C504 C505 H505 119.9 . . ?
C506 C505 H505 119.9 . . ?
C501 C506 C505 120.9(5) . . ?
C501 C506 H506 119.5 . . ?
C505 C506 H506 119.5 . . ?
C602 C601 C606 119.3(4) . . ?
C602 C601 C62 118.8(4) . . ?
C606 C601 C62 122.0(4) . . ?
C601 C602 C603 121.3(5) . . ?
C601 C602 H602 119.4 . . ?
C603 C602 H602 119.4 . . ?
C604 C603 C602 119.3(5) . . ?
C604 C603 H603 120.4 . . ?
C602 C603 H603 120.4 . . ?
C603 C604 C605 120.5(5) . . ?
C603 C604 H604 119.7 . . ?
C605 C604 H604 119.7 . . ?
C606 C605 C604 119.9(5) . . ?
C606 C605 H605 120.1 . . ?
C604 C605 H605 120.1 . . ?
C601 C606 C605 119.7(5) . . ?
C601 C606 H606 120.1 . . ?
C605 C606 H606 120.1 . . ?
C70 S7 C67 92.21(19) . . ?
C81 S8 C78 92.8(2) . . ?
C66 N7 C65 123.8(3) . . ?
C66 N7 H7 118.1 . . ?
C65 N7 H7 118.1 . . ?
C65 C64 H64A 109.5 . . ?
C65 C64 H64B 109.5 . . ?
H64A C64 H64B 109.5 . . ?
C65 C64 H64C 109.5 . . ?
H64A C64 H64C 109.5 . . ?
H64B C64 H64C 109.5 . . ?
N7 C65 C64 110.3(3) . . ?
N7 C65 C701 106.5(3) . . ?
C64 C65 C701 114.8(3) . . ?
N7 C65 H65 108.4 . . ?
C64 C65 H65 108.4 . . ?
C701 C65 H65 108.4 . . ?
O7 C66 N7 123.2(4) . . ?
O7 C66 C67 122.1(3) . . ?
N7 C66 C67 114.6(4) . . ?
C68 C67 C66 128.8(4) . . ?
C68 C67 S7 111.3(3) . . ?
C66 C67 S7 119.4(3) . . ?
C67 C68 C69 113.0(3) . . ?
C67 C68 H68 123.5 . . ?
C69 C68 H68 123.5 . . ?
C70 C69 C68 113.0(4) . . ?
C70 C69 C72 124.1(4) . . ?
C68 C69 C72 122.7(3) . . ?
C69 C70 C71 129.2(4) . . ?
C69 C70 S7 110.4(3) . . ?
C71 C70 S7 120.4(3) . . ?
C70 C71 H71A 109.5 . . ?
C70 C71 H71B 109.5 . . ?
H71A C71 H71B 109.5 . . ?
C70 C71 H71C 109.5 . . ?
H71A C71 H71C 109.5 . . ?
H71B C71 H71C 109.5 . . ?
C76 C72 C69 127.5(4) . . ?
C76 C72 C73A 109.0(5) . . ?
C69 C72 C73A 123.2(5) . . ?
C76 C72 C73B 117.2(10) . . ?
C69 C72 C73B 115.0(9) . . ?
F21B C74 F22B 110.1(11) . . ?
F22A C74 F21A 106.8(4) . . ?
F22A C74 C73A 116.2(5) . . ?
F21A C74 C73A 111.6(5) . . ?
F21B C74 C75B 119.7(10) . . ?
F22B C74 C75B 110.3(10) . . ?
F22A C74 C75A 111.6(5) . . ?
F21A C74 C75A 106.7(4) . . ?
C73A C74 C75A 103.7(5) . . ?
F21B C74 C73B 107.7(11) . . ?
F22B C74 C73B 104.4(10) . . ?
C75B C74 C73B 103.4(11) . . ?
C72 C76 C75B 108.1(7) . . ?
C72 C76 C79 128.6(4) . . ?
C75B C76 C79 121.4(7) . . ?
C72 C76 C75A 111.1(4) . . ?
C79 C76 C75A 119.7(4) . . ?
C78 C77 H77A 109.5 . . ?
C78 C77 H77B 109.5 . . ?
H77A C77 H77B 109.5 . . ?
C78 C77 H77C 109.5 . . ?
H77A C77 H77C 109.5 . . ?
H77B C77 H77C 109.5 . . ?
C79 C78 C77 128.9(4) . . ?
C79 C78 S8 110.9(4) . . ?
C77 C78 S8 120.2(3) . . ?
C78 C79 C80 112.9(4) . . ?
C78 C79 C76 125.1(4) . . ?
C80 C79 C76 122.0(4) . . ?
C81 C80 C79 112.2(4) . . ?
C81 C80 H80 123.9 . . ?
C79 C80 H80 123.9 . . ?
C82B C81 C80 139.8(14) . . ?
C80 C81 C82A 128.9(5) . . ?
C82B C81 S8 108.9(14) . . ?
C80 C81 S8 111.2(4) . . ?
C82A C81 S8 119.8(4) . . ?
C706 C701 C702 117.9(4) . . ?
C706 C701 C65 123.4(4) . . ?
C702 C701 C65 118.6(4) . . ?
C703 C702 C701 121.3(5) . . ?
C703 C702 H702 119.3 . . ?
C701 C702 H702 119.3 . . ?
C702 C703 C704 119.4(5) . . ?
C702 C703 H703 120.3 . . ?
C704 C703 H703 120.3 . . ?
C705 C704 C703 119.5(5) . . ?
C705 C704 H704 120.2 . . ?
C703 C704 H704 120.2 . . ?
C704 C705 C706 121.1(5) . . ?
C704 C705 H705 119.5 . . ?
C706 C705 H705 119.5 . . ?
C705 C706 C701 120.8(4) . . ?
C705 C706 H706 119.6 . . ?
C701 C706 H706 119.6 . . ?
C82A N8A C83A 122.1(5) . . ?
C82A N8A H8A1 119.0 . . ?
C83A N8A H8A1 119.0 . . ?
O8A C82A N8A 123.7(6) . . ?
O8A C82A C81 118.7(5) . . ?
N8A C82A C81 117.5(6) . . ?
N8A C83A C84A 109.2(5) . . ?
N8A C83A C801 108.1(5) . . ?
C84A C83A C801 113.0(5) . . ?
N8A C83A H83A 108.8 . . ?
C84A C83A H83A 108.8 . . ?
C801 C83A H83A 108.8 . . ?
C83A C84A H84A 109.5 . . ?
C83A C84A H84B 109.5 . . ?
H84A C84A H84B 109.5 . . ?
C83A C84A H84C 109.5 . . ?
H84A C84A H84C 109.5 . . ?
H84B C84A H84C 109.5 . . ?
C802 C801 C806 120.0 . . ?
C802 C801 C83A 118.9(4) . . ?
C806 C801 C83A 121.1(4) . . ?
C801 C802 C803 120.0 . . ?
C801 C802 H802 120.0 . . ?
C803 C802 H802 120.0 . . ?
C804 C803 C802 120.0 . . ?
C804 C803 H803 120.0 . . ?
C802 C803 H803 120.0 . . ?
C803 C804 C805 120.0 . . ?
C803 C804 H804 120.0 . . ?
C805 C804 H804 120.0 . . ?
C806 C805 C804 120.0 . . ?
C806 C805 H805 120.0 . . ?
C804 C805 H805 120.0 . . ?
C805 C806 C801 120.0 . . ?
C805 C806 H806 120.0 . . ?
C801 C806 H806 120.0 . . ?
C82B N8B C83B 119(3) . . ?
C82B N8B H8B1 120.5 . . ?
C83B N8B H8B1 120.5 . . ?
O8B C82B N8B 126(3) . . ?
O8B C82B C81 122(2) . . ?
N8B C82B C81 111(3) . . ?
C811 C83B N8B 110(2) . . ?
C811 C83B C84B 122(2) . . ?
N8B C83B C84B 109(2) . . ?
C811 C83B H83B 104.8 . . ?
N8B C83B H83B 104.8 . . ?
C84B C83B H83B 104.8 . . ?
C83B C84B H84D 109.5 . . ?
C83B C84B H84E 109.5 . . ?
H84D C84B H84E 109.5 . . ?
C83B C84B H84F 109.5 . . ?
H84D C84B H84F 109.5 . . ?
H84E C84B H84F 109.5 . . ?
C812 C811 C816 120.0 . . ?
C812 C811 C83B 123.3(19) . . ?
C816 C811 C83B 115.8(19) . . ?
C811 C812 C813 120.0 . . ?
C811 C812 H812 120.0 . . ?
C813 C812 H812 120.0 . . ?
C814 C813 C812 120.0 . . ?
C814 C813 H813 120.0 . . ?
C812 C813 H813 120.0 . . ?
C813 C814 C815 120.0 . . ?
C813 C814 H814 120.0 . . ?
C815 C814 H814 120.0 . . ?
C816 C815 C814 120.0 . . ?
C816 C815 H815 120.0 . . ?
C814 C815 H815 120.0 . . ?
C815 C816 C811 120.0 . . ?
C815 C816 H816 120.0 . . ?
C811 C816 H816 120.0 . . ?
F20A C73A F19A 105.0(7) . . ?
F20A C73A C74 110.0(6) . . ?
F19A C73A C74 110.9(7) . . ?
F20A C73A C72 113.0(7) . . ?
F19A C73A C72 110.2(6) . . ?
C74 C73A C72 107.7(6) . . ?
F24A C75A F23A 106.6(6) . . ?
F24A C75A C76 113.7(5) . . ?
F23A C75A C76 112.6(5) . . ?
F24A C75A C74 109.8(5) . . ?
F23A C75A C74 111.9(6) . . ?
C76 C75A C74 102.4(5) . . ?
F19B C73B F20B 113(2) . . ?
F19B C73B C72 113.7(17) . . ?
F20B C73B C72 112.2(18) . . ?
F19B C73B C74 107.5(18) . . ?
F20B C73B C74 111.5(15) . . ?
C72 C73B C74 97.6(13) . . ?
F24B C75B F23B 107.2(15) . . ?
F24B C75B C76 109.3(14) . . ?
F23B C75B C76 118.4(13) . . ?
F24B C75B C74 109.0(13) . . ?
F23B C75B C74 105.1(12) . . ?
C76 C75B C74 107.4(10) . . ?

loop_
_geom_bond_atom_site_label_1
_geom_bond_atom_site_label_2
_geom_bond_distance
_geom_bond_site_symmetry_2
_geom_bond_publ_flag
S1 C7 1.713(5) . ?
S1 C4 1.721(4) . ?
S2 C18 1.721(4) . ?
S2 C15 1.723(6) . ?
O1 C3 1.236(5) . ?
O2 C19 1.232(5) . ?
N1 C3 1.338(6) . ?
N1 C2 1.461(5) . ?
N1 H1 0.8800 . ?
N2 C19 1.343(5) . ?
N2 C20 1.465(6) . ?
N2 H2 0.8800 . ?
C1 C2 1.525(6) . ?
C1 H1A 0.9800 . ?
C1 H1B 0.9800 . ?
C1 H1C 0.9800 . ?
C2 C101 1.519(6) . ?
C2 H2A 1.0000 . ?
C3 C4 1.478(6) . ?
C4 C5 1.363(5) . ?
C5 C6 1.423(6) . ?
C5 H5 0.9500 . ?
C6 C7 1.381(6) . ?
C6 C9 1.464(6) . ?
C7 C8 1.505(7) . ?
C8 H8A 0.9800 . ?
C8 H8B 0.9800 . ?
C8 H8C 0.9800 . ?
C9 C13 1.355(7) . ?
C9 C10 1.508(7) . ?
C10 F2 1.351(7) . ?
C10 F1 1.352(8) . ?
C10 C11 1.541(6) . ?
C11 F3 1.324(7) . ?
C11 F4 1.329(6) . ?
C11 C12 1.532(8) . ?
C12 F5 1.353(6) . ?
C12 F6 1.361(7) . ?
C12 C13 1.509(6) . ?
C13 C16 1.458(7) . ?
C14 C15 1.495(8) . ?
C14 H14A 0.9800 . ?
C14 H14B 0.9800 . ?
C14 H14C 0.9800 . ?
C15 C16 1.362(7) . ?
C16 C17 1.438(6) . ?
C17 C18 1.360(7) . ?
C17 H17 0.9500 . ?
C18 C19 1.472(6) . ?
C20 C21 1.507(7) . ?
C20 C201 1.524(7) . ?
C20 H20 1.0000 . ?
C21 H21A 0.9800 . ?
C21 H21B 0.9800 . ?
C21 H21C 0.9800 . ?
C101 C106 1.376(7) . ?
C101 C102 1.385(6) . ?
C102 C103 1.383(7) . ?
C102 H102 0.9500 . ?
C103 C104 1.401(9) . ?
C103 H103 0.9500 . ?
C104 C105 1.370(8) . ?
C104 H104 0.9500 . ?
C105 C106 1.405(7) . ?
C105 H105 0.9500 . ?
C106 H106 0.9500 . ?
C201 C206 1.383(7) . ?
C201 C202 1.402(6) . ?
C202 C203 1.400(8) . ?
C202 H202 0.9500 . ?
C203 C204 1.376(9) . ?
C203 H203 0.9500 . ?
C204 C205 1.386(8) . ?
C204 H204 0.9500 . ?
C205 C206 1.398(7) . ?
C205 H205 0.9500 . ?
C206 H206 0.9500 . ?
S3 C28 1.715(5) . ?
S3 C25 1.721(4) . ?
S4 C39 1.701(6) . ?
S4 C36 1.719(5) . ?
O3 C24 1.237(5) . ?
N3 C24 1.340(5) . ?
N3 C23 1.465(5) . ?
N3 H3 0.8800 . ?
C22 C23 1.516(6) . ?
C22 H22A 0.9800 . ?
C22 H22B 0.9800 . ?
C22 H22C 0.9800 . ?
C23 C301 1.525(6) . ?
C23 H23 1.0000 . ?
C24 C25 1.472(6) . ?
C25 C26 1.362(6) . ?
C26 C27 1.423(6) . ?
C26 H26 0.9500 . ?
C27 C28 1.373(5) . ?
C27 C30 1.460(6) . ?
C28 C29 1.496(6) . ?
C29 H29A 0.9800 . ?
C29 H29B 0.9800 . ?
C29 H29C 0.9800 . ?
C30 C34 1.369(6) . ?
C30 C31A 1.49(2) . ?
C30 C31B 1.54(3) . ?
C32 F10A 1.289(8) . ?
C32 F9B 1.319(8) . ?
C32 F9A 1.367(8) . ?
C32 F10B 1.383(7) . ?
C32 C31B 1.39(3) . ?
C32 C33A 1.481(14) . ?
C32 C33B 1.600(16) . ?
C32 C31A 1.630(17) . ?
C34 C37 1.459(6) . ?
C34 C33A 1.504(14) . ?
C34 C33B 1.577(15) . ?
C35 C36 1.489(8) . ?
C35 H35A 0.9800 . ?
C35 H35B 0.9800 . ?
C35 H35C 0.9800 . ?
C36 C37 1.385(6) . ?
C37 C38 1.411(6) . ?
C38 C39 1.369(6) . ?
C38 H38 0.9500 . ?
C39 C40B 1.380(17) . ?
C39 C40A 1.657(18) . ?
C301 C306 1.388(6) . ?
C301 C302 1.391(6) . ?
C302 C303 1.386(7) . ?
C302 H302 0.9500 . ?
C303 C304 1.381(9) . ?
C303 H303 0.9500 . ?
C304 C305 1.385(8) . ?
C304 H304 0.9500 . ?
C305 C306 1.392(6) . ?
C305 H305 0.9500 . ?
C306 H306 0.9500 . ?
O4A C40A 1.25(2) . ?
N4A C40A 1.29(2) . ?
N4A C41A 1.479(14) . ?
N4A H4A 0.8800 . ?
C41A C42A 1.50(2) . ?
C41A C401 1.554(15) . ?
C41A H41A 1.0000 . ?
C42A H42A 0.9800 . ?
C42A H42B 0.9800 . ?
C42A H42C 0.9800 . ?
C401 C402 1.3900 . ?
C401 C406 1.3900 . ?
C402 C403 1.3900 . ?
C402 H402 0.9500 . ?
C403 C404 1.3900 . ?
C403 H403 0.9500 . ?
C404 C405 1.3900 . ?
C404 H404 0.9500 . ?
C405 C406 1.3900 . ?
C405 H405 0.9500 . ?
C406 H406 0.9500 . ?
O4B C40B 1.268(18) . ?
N4B C40B 1.332(17) . ?
N4B C41B 1.435(12) . ?
N4B H4B 0.8800 . ?
C41B C42B 1.491(15) . ?
C41B C411 1.502(12) . ?
C41B H41B 1.0000 . ?
C42B H42D 0.9800 . ?
C42B H42E 0.9800 . ?
C42B H42F 0.9800 . ?
C411 C412 1.3900 . ?
C411 C416 1.3900 . ?
C412 C413 1.3900 . ?
C412 H412 0.9500 . ?
C413 C414 1.3900 . ?
C413 H413 0.9500 . ?
C414 C415 1.3900 . ?
C414 H414 0.9500 . ?
C415 C416 1.3900 . ?
C415 H415 0.9500 . ?
C416 H416 0.9500 . ?
F7A C31A 1.406(18) . ?
F8A C31A 1.32(2) . ?
F11A C33A 1.368(14) . ?
F12A C33A 1.341(14) . ?
F7B C31B 1.37(2) . ?
F8B C31B 1.36(3) . ?
F11B C33B 1.301(17) . ?
F12B C33B 1.394(18) . ?
S5 C49 1.698(6) . ?
S5 C46 1.721(4) . ?
S6 C60 1.717(4) . ?
S6 C57 1.718(5) . ?
O5 C45 1.247(5) . ?
O6 C61 1.237(5) . ?
N5 C45 1.337(5) . ?
N5 C44 1.466(6) . ?
N5 H5A 0.8800 . ?
N6 C61 1.345(5) . ?
N6 C62 1.460(5) . ?
N6 H6 0.8800 . ?
C43 C44 1.525(6) . ?
C43 H43A 0.9800 . ?
C43 H43B 0.9800 . ?
C43 H43C 0.9800 . ?
C44 C501 1.513(6) . ?
C44 H44 1.0000 . ?
C45 C46 1.478(6) . ?
C46 C47 1.359(6) . ?
C47 C48 1.414(6) . ?
C47 H47 0.9500 . ?
C48 C49 1.393(7) . ?
C48 C51 1.466(7) . ?
C49 C50 1.499(7) . ?
C50 H50A 0.9800 . ?
C50 H50B 0.9800 . ?
C50 H50C 0.9800 . ?
C51 C55 1.345(7) . ?
C51 C52 1.502(6) . ?
C52 F14 1.339(6) . ?
C52 F13 1.366(7) . ?
C52 C53 1.543(8) . ?
C53 F16 1.318(8) . ?
C53 F15 1.338(6) . ?
C53 C54 1.555(6) . ?
C54 F17 1.339(7) . ?
C54 F18 1.346(8) . ?
C54 C55 1.479(7) . ?
C55 C58 1.465(6) . ?
C56 C57 1.490(6) . ?
C56 H56A 0.9800 . ?
C56 H56B 0.9800 . ?
C56 H56C 0.9800 . ?
C57 C58 1.374(6) . ?
C58 C59 1.425(5) . ?
C59 C60 1.359(6) . ?
C59 H59 0.9500 . ?
C60 C61 1.480(5) . ?
C62 C601 1.522(5) . ?
C62 C63 1.529(6) . ?
C62 H62 1.0000 . ?
C63 H63A 0.9800 . ?
C63 H63B 0.9800 . ?
C63 H63C 0.9800 . ?
C501 C506 1.381(7) . ?
C501 C502 1.391(6) . ?
C502 C503 1.393(8) . ?
C502 H502 0.9500 . ?
C503 C504 1.358(9) . ?
C503 H503 0.9500 . ?
C504 C505 1.366(8) . ?
C504 H504 0.9500 . ?
C505 C506 1.390(7) . ?
C505 H505 0.9500 . ?
C506 H506 0.9500 . ?
C601 C602 1.380(6) . ?
C601 C606 1.393(7) . ?
C602 C603 1.400(6) . ?
C602 H602 0.9500 . ?
C603 C604 1.364(8) . ?
C603 H603 0.9500 . ?
C604 C605 1.400(9) . ?
C604 H604 0.9500 . ?
C605 C606 1.396(7) . ?
C605 H605 0.9500 . ?
C606 H606 0.9500 . ?
S7 C70 1.732(5) . ?
S7 C67 1.734(4) . ?
S8 C81 1.715(5) . ?
S8 C78 1.718(5) . ?
O7 C66 1.247(5) . ?
N7 C66 1.334(5) . ?
N7 C65 1.455(5) . ?
N7 H7 0.8800 . ?
C64 C65 1.516(6) . ?
C64 H64A 0.9800 . ?
C64 H64B 0.9800 . ?
C64 H64C 0.9800 . ?
C65 C701 1.523(6) . ?
C65 H65 1.0000 . ?
C66 C67 1.478(6) . ?
C67 C68 1.353(6) . ?
C68 C69 1.429(6) . ?
C68 H68 0.9500 . ?
C69 C70 1.378(5) . ?
C69 C72 1.456(6) . ?
C70 C71 1.498(6) . ?
C71 H71A 0.9800 . ?
C71 H71B 0.9800 . ?
C71 H71C 0.9800 . ?
C72 C76 1.343(6) . ?
C72 C73A 1.501(11) . ?
C72 C73B 1.53(3) . ?
C74 F21B 1.282(12) . ?
C74 F22A 1.351(6) . ?
C74 F22B 1.356(13) . ?
C74 F21A 1.361(6) . ?
C74 C73A 1.474(11) . ?
C74 C75B 1.530(16) . ?
C74 C75A 1.559(8) . ?
C74 C73B 1.66(2) . ?
C76 C75B 1.462(17) . ?
C76 C79 1.473(6) . ?
C76 C75A 1.537(8) . ?
C77 C78 1.502(7) . ?
C77 H77A 0.9800 . ?
C77 H77B 0.9800 . ?
C77 H77C 0.9800 . ?
C78 C79 1.369(6) . ?
C79 C80 1.432(6) . ?
C80 C81 1.375(5) . ?
C80 H80 0.9500 . ?
C81 C82B 1.34(3) . ?
C81 C82A 1.516(8) . ?
C701 C706 1.389(6) . ?
C701 C702 1.394(6) . ?
C702 C703 1.392(7) . ?
C702 H702 0.9500 . ?
C703 C704 1.393(8) . ?
C703 H703 0.9500 . ?
C704 C705 1.365(8) . ?
C704 H704 0.9500 . ?
C705 C706 1.386(6) . ?
C705 H705 0.9500 . ?
C706 H706 0.9500 . ?
O8A C82A 1.236(8) . ?
N8A C82A 1.342(8) . ?
N8A C83A 1.450(8) . ?
N8A H8A1 0.8800 . ?
C83A C84A 1.521(8) . ?
C83A C801 1.538(7) . ?
C83A H83A 1.0000 . ?
C84A H84A 0.9800 . ?
C84A H84B 0.9800 . ?
C84A H84C 0.9800 . ?
C801 C802 1.3900 . ?
C801 C806 1.3900 . ?
C802 C803 1.3900 . ?
C802 H802 0.9500 . ?
C803 C804 1.3900 . ?
C803 H803 0.9500 . ?
C804 C805 1.3900 . ?
C804 H804 0.9500 . ?
C805 C806 1.3900 . ?
C805 H805 0.9500 . ?
C806 H806 0.9500 . ?
O8B C82B 1.26(4) . ?
N8B C82B 1.31(4) . ?
N8B C83B 1.47(3) . ?
N8B H8B1 0.8800 . ?
C83B C811 1.40(3) . ?
C83B C84B 1.53(4) . ?
C83B H83B 1.0000 . ?
C84B H84D 0.9800 . ?
C84B H84E 0.9800 . ?
C84B H84F 0.9800 . ?
C811 C812 1.3900 . ?
C811 C816 1.3900 . ?
C812 C813 1.3900 . ?
C812 H812 0.9500 . ?
C813 C814 1.3900 . ?
C813 H813 0.9500 . ?
C814 C815 1.3900 . ?
C814 H814 0.9500 . ?
C815 C816 1.3900 . ?
C815 H815 0.9500 . ?
C816 H816 0.9500 . ?
F19A C73A 1.399(10) . ?
F20A C73A 1.356(11) . ?
F23A C75A 1.360(8) . ?
F24A C75A 1.356(8) . ?
F19B C73B 1.29(3) . ?
F20B C73B 1.34(3) . ?
F23B C75B 1.364(19) . ?
F24B C75B 1.32(2) . ?

loop_
_geom_torsion_atom_site_label_1
_geom_torsion_atom_site_label_2
_geom_torsion_atom_site_label_3
_geom_torsion_atom_site_label_4
_geom_torsion
_geom_torsion_site_symmetry_1
_geom_torsion_site_symmetry_2
_geom_torsion_site_symmetry_3
_geom_torsion_site_symmetry_4
_geom_torsion_publ_flag
C3 N1 C2 C101 68.2(5) . . . . ?
C3 N1 C2 C1 -168.1(4) . . . . ?
C2 N1 C3 O1 -3.9(6) . . . . ?
C2 N1 C3 C4 177.4(4) . . . . ?
O1 C3 C4 C5 167.0(5) . . . . ?
N1 C3 C4 C5 -14.3(7) . . . . ?
O1 C3 C4 S1 -10.4(6) . . . . ?
N1 C3 C4 S1 168.3(3) . . . . ?
C7 S1 C4 C5 1.4(5) . . . . ?
C7 S1 C4 C3 179.3(4) . . . . ?
C3 C4 C5 C6 -179.9(5) . . . . ?
S1 C4 C5 C6 -2.4(5) . . . . ?
C4 C5 C6 C7 2.4(7) . . . . ?
C4 C5 C6 C9 -179.8(5) . . . . ?
C5 C6 C7 C8 179.1(8) . . . . ?
C9 C6 C7 C8 1.3(12) . . . . ?
C5 C6 C7 S1 -1.3(7) . . . . ?
C9 C6 C7 S1 -179.1(5) . . . . ?
C4 S1 C7 C6 0.0(6) . . . . ?
C4 S1 C7 C8 179.7(7) . . . . ?
C7 C6 C9 C13 -42.4(9) . . . . ?
C5 C6 C9 C13 140.1(6) . . . . ?
C7 C6 C9 C10 140.7(6) . . . . ?
C5 C6 C9 C10 -36.8(7) . . . . ?
C13 C9 C10 F2 -102.4(5) . . . . ?
C6 C9 C10 F2 75.1(6) . . . . ?
C13 C9 C10 F1 136.7(5) . . . . ?
C6 C9 C10 F1 -45.8(6) . . . . ?
C13 C9 C10 C11 16.6(6) . . . . ?
C6 C9 C10 C11 -166.0(5) . . . . ?
F2 C10 C11 F3 -144.7(5) . . . . ?
F1 C10 C11 F3 -26.8(6) . . . . ?
C9 C10 C11 F3 95.0(5) . . . . ?
F2 C10 C11 F4 -23.2(8) . . . . ?
F1 C10 C11 F4 94.7(6) . . . . ?
C9 C10 C11 F4 -143.5(5) . . . . ?
F2 C10 C11 C12 98.6(6) . . . . ?
F1 C10 C11 C12 -143.5(5) . . . . ?
C9 C10 C11 C12 -21.7(6) . . . . ?
F3 C11 C12 F5 25.3(6) . . . . ?
F4 C11 C12 F5 -96.3(6) . . . . ?
C10 C11 C12 F5 142.7(5) . . . . ?
F3 C11 C12 F6 141.4(4) . . . . ?
F4 C11 C12 F6 19.9(6) . . . . ?
C10 C11 C12 F6 -101.1(5) . . . . ?
F3 C11 C12 C13 -97.8(5) . . . . ?
F4 C11 C12 C13 140.7(5) . . . . ?
C10 C11 C12 C13 19.7(6) . . . . ?
C6 C9 C13 C16 -5.8(9) . . . . ?
C10 C9 C13 C16 171.3(5) . . . . ?
C6 C9 C13 C12 179.0(5) . . . . ?
C10 C9 C13 C12 -3.9(6) . . . . ?
F5 C12 C13 C9 -133.1(5) . . . . ?
F6 C12 C13 C9 109.4(5) . . . . ?
C11 C12 C13 C9 -10.5(6) . . . . ?
F5 C12 C13 C16 51.3(7) . . . . ?
F6 C12 C13 C16 -66.2(6) . . . . ?
C11 C12 C13 C16 173.9(5) . . . . ?
C18 S2 C15 C16 -0.5(6) . . . . ?
C18 S2 C15 C14 180.0(7) . . . . ?
C14 C15 C16 C17 179.1(8) . . . . ?
S2 C15 C16 C17 -0.4(7) . . . . ?
C14 C15 C16 C13 -1.5(13) . . . . ?
S2 C15 C16 C13 179.0(4) . . . . ?
C9 C13 C16 C15 -50.2(9) . . . . ?
C12 C13 C16 C15 124.5(7) . . . . ?
C9 C13 C16 C17 129.1(6) . . . . ?
C12 C13 C16 C17 -56.2(7) . . . . ?
C15 C16 C17 C18 1.4(7) . . . . ?
C13 C16 C17 C18 -178.0(5) . . . . ?
C16 C17 C18 C19 179.5(5) . . . . ?
C16 C17 C18 S2 -1.7(6) . . . . ?
C15 S2 C18 C17 1.3(5) . . . . ?
C15 S2 C18 C19 -179.8(5) . . . . ?
C20 N2 C19 O2 -0.4(7) . . . . ?
C20 N2 C19 C18 177.0(4) . . . . ?
C17 C18 C19 O2 -177.8(5) . . . . ?
S2 C18 C19 O2 3.5(7) . . . . ?
C17 C18 C19 N2 4.7(8) . . . . ?
S2 C18 C19 N2 -173.9(4) . . . . ?
C19 N2 C20 C21 -132.8(5) . . . . ?
C19 N2 C20 C201 103.3(5) . . . . ?
N1 C2 C101 C106 29.9(6) . . . . ?
C1 C2 C101 C106 -91.5(5) . . . . ?
N1 C2 C101 C102 -150.4(4) . . . . ?
C1 C2 C101 C102 88.2(5) . . . . ?
C106 C101 C102 C103 -1.9(7) . . . . ?
C2 C101 C102 C103 178.4(4) . . . . ?
C101 C102 C103 C104 1.2(8) . . . . ?
C102 C103 C104 C105 -0.5(8) . . . . ?
C103 C104 C105 C106 0.6(8) . . . . ?
C102 C101 C106 C105 1.9(8) . . . . ?
C2 C101 C106 C105 -178.4(5) . . . . ?
C104 C105 C106 C101 -1.3(9) . . . . ?
N2 C20 C201 C206 61.7(5) . . . . ?
C21 C20 C201 C206 -61.1(6) . . . . ?
N2 C20 C201 C202 -119.5(4) . . . . ?
C21 C20 C201 C202 117.6(5) . . . . ?
C206 C201 C202 C203 1.4(6) . . . . ?
C20 C201 C202 C203 -177.4(4) . . . . ?
C201 C202 C203 C204 -1.5(7) . . . . ?
C202 C203 C204 C205 1.2(8) . . . . ?
C203 C204 C205 C206 -0.7(7) . . . . ?
C202 C201 C206 C205 -0.9(7) . . . . ?
C20 C201 C206 C205 177.8(4) . . . . ?
C204 C205 C206 C201 0.5(7) . . . . ?
C24 N3 C23 C22 -102.9(4) . . . . ?
C24 N3 C23 C301 131.6(4) . . . . ?
C23 N3 C24 O3 10.1(6) . . . . ?
C23 N3 C24 C25 -165.4(4) . . . . ?
O3 C24 C25 C26 -158.0(4) . . . . ?
N3 C24 C25 C26 17.6(6) . . . . ?
O3 C24 C25 S3 13.0(5) . . . . ?
N3 C24 C25 S3 -171.4(3) . . . . ?
C28 S3 C25 C26 1.3(3) . . . . ?
C28 S3 C25 C24 -171.2(3) . . . . ?
C24 C25 C26 C27 169.0(4) . . . . ?
S3 C25 C26 C27 -2.7(5) . . . . ?
C25 C26 C27 C28 3.1(5) . . . . ?
C25 C26 C27 C30 -173.0(4) . . . . ?
C26 C27 C28 C29 179.2(4) . . . . ?
C30 C27 C28 C29 -4.8(7) . . . . ?
C26 C27 C28 S3 -2.1(5) . . . . ?
C30 C27 C28 S3 173.9(3) . . . . ?
C25 S3 C28 C27 0.5(3) . . . . ?
C25 S3 C28 C29 179.3(4) . . . . ?
C28 C27 C30 C34 -52.9(7) . . . . ?
C26 C27 C30 C34 122.6(5) . . . . ?
C28 C27 C30 C31A 119.0(9) . . . . ?
C26 C27 C30 C31A -65.4(10) . . . . ?
C28 C27 C30 C31B 137.3(11) . . . . ?
C26 C27 C30 C31B -47.1(12) . . . . ?
C27 C30 C34 C37 -2.2(8) . . . . ?
C31A C30 C34 C37 -174.4(9) . . . . ?
C31B C30 C34 C37 169.4(10) . . . . ?
C27 C30 C34 C33A 166.3(6) . . . . ?
C31A C30 C34 C33A -5.9(10) . . . . ?
C27 C30 C34 C33B -169.8(7) . . . . ?
C31B C30 C34 C33B 1.8(12) . . . . ?
C39 S4 C36 C37 0.5(4) . . . . ?
C39 S4 C36 C35 179.6(4) . . . . ?
C35 C36 C37 C38 179.9(4) . . . . ?
S4 C36 C37 C38 -1.1(5) . . . . ?
C35 C36 C37 C34 -0.4(8) . . . . ?
S4 C36 C37 C34 178.7(3) . . . . ?
C30 C34 C37 C36 -48.7(7) . . . . ?
C33A C34 C37 C36 144.7(7) . . . . ?
C33B C34 C37 C36 118.3(8) . . . . ?
C30 C34 C37 C38 131.0(5) . . . . ?
C33A C34 C37 C38 -35.6(9) . . . . ?
C33B C34 C37 C38 -61.9(9) . . . . ?
C36 C37 C38 C39 1.3(5) . . . . ?
C34 C37 C38 C39 -178.5(4) . . . . ?
C37 C38 C39 C40B -174.1(10) . . . . ?
C37 C38 C39 C40A 173.9(8) . . . . ?
C37 C38 C39 S4 -0.9(5) . . . . ?
C36 S4 C39 C38 0.3(4) . . . . ?
C36 S4 C39 C40B 175.4(7) . . . . ?
C36 S4 C39 C40A -174.4(8) . . . . ?
N3 C23 C301 C306 117.6(4) . . . . ?
C22 C23 C301 C306 -4.6(6) . . . . ?
N3 C23 C301 C302 -56.7(5) . . . . ?
C22 C23 C301 C302 -178.9(4) . . . . ?
C306 C301 C302 C303 -0.3(7) . . . . ?
C23 C301 C302 C303 174.3(5) . . . . ?
C301 C302 C303 C304 -0.3(8) . . . . ?
C302 C303 C304 C305 0.2(9) . . . . ?
C303 C304 C305 C306 0.4(8) . . . . ?
C302 C301 C306 C305 1.0(7) . . . . ?
C23 C301 C306 C305 -173.4(4) . . . . ?
C304 C305 C306 C301 -1.1(7) . . . . ?
C41A N4A C40A O4A -5(2) . . . . ?
C41A N4A C40A C39 176.2(11) . . . . ?
C38 C39 C40A O4A -174.7(10) . . . . ?
S4 C39 C40A O4A -0.5(17) . . . . ?
C38 C39 C40A N4A 4.6(18) . . . . ?
S4 C39 C40A N4A 178.7(10) . . . . ?
C40A N4A C41A C42A -87.2(17) . . . . ?
C40A N4A C41A C401 152.2(12) . . . . ?
N4A C41A C401 C402 104.8(8) . . . . ?
C42A C41A C401 C402 -16.9(12) . . . . ?
N4A C41A C401 C406 -74.1(10) . . . . ?
C42A C41A C401 C406 164.2(9) . . . . ?
C406 C401 C402 C403 0.0 . . . . ?
C41A C401 C402 C403 -178.9(8) . . . . ?
C401 C402 C403 C404 0.0 . . . . ?
C402 C403 C404 C405 0.0 . . . . ?
C403 C404 C405 C406 0.0 . . . . ?
C404 C405 C406 C401 0.0 . . . . ?
C402 C401 C406 C405 0.0 . . . . ?
C41A C401 C406 C405 178.9(8) . . . . ?
C41B N4B C40B O4B 0.5(18) . . . . ?
C41B N4B C40B C39 179.1(10) . . . . ?
C38 C39 C40B O4B -178.6(9) . . . . ?
S4 C39 C40B O4B 8.1(15) . . . . ?
C38 C39 C40B N4B 2.8(16) . . . . ?
S4 C39 C40B N4B -170.4(8) . . . . ?
C40B N4B C41B C42B -124.0(12) . . . . ?
C40B N4B C41B C411 110.3(12) . . . . ?
N4B C41B C411 C412 -171.9(7) . . . . ?
C42B C41B C411 C412 64.9(10) . . . . ?
N4B C41B C411 C416 10.1(11) . . . . ?
C42B C41B C411 C416 -113.0(9) . . . . ?
C416 C411 C412 C413 0.0 . . . . ?
C41B C411 C412 C413 -178.0(8) . . . . ?
C411 C412 C413 C414 0.0 . . . . ?
C412 C413 C414 C415 0.0 . . . . ?
C413 C414 C415 C416 0.0 . . . . ?
C414 C415 C416 C411 0.0 . . . . ?
C412 C411 C416 C415 0.0 . . . . ?
C41B C411 C416 C415 177.9(9) . . . . ?
C34 C30 C31A F8A -132.8(10) . . . . ?
C27 C30 C31A F8A 54.3(14) . . . . ?
C34 C30 C31A F7A 104.7(11) . . . . ?
C27 C30 C31A F7A -68.2(14) . . . . ?
C34 C30 C31A C32 -10.6(12) . . . . ?
C27 C30 C31A C32 176.5(6) . . . . ?
F10A C32 C31A F8A 27.9(15) . . . . ?
F9A C32 C31A F8A -89.7(14) . . . . ?
C33A C32 C31A F8A 147.7(13) . . . . ?
F10A C32 C31A F7A 143.2(10) . . . . ?
F9A C32 C31A F7A 25.6(13) . . . . ?
C33A C32 C31A F7A -97.0(12) . . . . ?
F10A C32 C31A C30 -97.2(10) . . . . ?
F9A C32 C31A C30 145.2(9) . . . . ?
C33A C32 C31A C30 22.6(12) . . . . ?
F10A C32 C33A F12A -146.7(8) . . . . ?
F9A C32 C33A F12A -18.6(13) . . . . ?
C31A C32 C33A F12A 99.4(11) . . . . ?
F10A C32 C33A F11A -29.6(11) . . . . ?
F9A C32 C33A F11A 98.5(10) . . . . ?
C31A C32 C33A F11A -143.5(10) . . . . ?
F10A C32 C33A C34 86.5(10) . . . . ?
F9A C32 C33A C34 -145.4(7) . . . . ?
C31A C32 C33A C34 -27.5(12) . . . . ?
C30 C34 C33A F12A -103.1(10) . . . . ?
C37 C34 C33A F12A 66.2(12) . . . . ?
C30 C34 C33A F11A 139.3(8) . . . . ?
C37 C34 C33A F11A -51.5(11) . . . . ?
C30 C34 C33A C32 22.1(10) . . . . ?
C37 C34 C33A C32 -168.7(6) . . . . ?
F9B C32 C31B F8B -144.0(16) . . . . ?
F10B C32 C31B F8B -18(3) . . . . ?
C33B C32 C31B F8B 100(2) . . . . ?
F9B C32 C31B F7B -26(2) . . . . ?
F10B C32 C31B F7B 100.1(14) . . . . ?
C33B C32 C31B F7B -141.6(15) . . . . ?
F9B C32 C31B C30 89.9(16) . . . . ?
F10B C32 C31B C30 -144.2(9) . . . . ?
C33B C32 C31B C30 -25.9(15) . . . . ?
C34 C30 C31B F8B -112.6(13) . . . . ?
C27 C30 C31B F8B 58.9(16) . . . . ?
C34 C30 C31B F7B 136.0(14) . . . . ?
C27 C30 C31B F7B -53(2) . . . . ?
C34 C30 C31B C32 16.0(15) . . . . ?
C27 C30 C31B C32 -172.6(7) . . . . ?
C30 C34 C33B F11B -138.7(11) . . . . ?
C37 C34 C33B F11B 52.1(15) . . . . ?
C30 C34 C33B F12B 100.4(10) . . . . ?
C37 C34 C33B F12B -68.7(11) . . . . ?
C30 C34 C33B C32 -15.8(10) . . . . ?
C37 C34 C33B C32 175.1(5) . . . . ?
F9B C32 C33B F11B 23.5(15) . . . . ?
F10B C32 C33B F11B -89.9(13) . . . . ?
C31B C32 C33B F11B 146.0(14) . . . . ?
F9B C32 C33B F12B 143.8(9) . . . . ?
F10B C32 C33B F12B 30.4(12) . . . . ?
C31B C32 C33B F12B -93.7(12) . . . . ?
F9B C32 C33B C34 -98.0(9) . . . . ?
F10B C32 C33B C34 148.6(8) . . . . ?
C31B C32 C33B C34 24.5(12) . . . . ?
C45 N5 C44 C501 107.2(5) . . . . ?
C45 N5 C44 C43 -128.5(4) . . . . ?
C44 N5 C45 O5 -2.3(7) . . . . ?
C44 N5 C45 C46 175.4(4) . . . . ?
O5 C45 C46 C47 177.5(5) . . . . ?
N5 C45 C46 C47 -0.2(7) . . . . ?
O5 C45 C46 S5 -0.1(6) . . . . ?
N5 C45 C46 S5 -177.9(3) . . . . ?
C49 S5 C46 C47 1.1(4) . . . . ?
C49 S5 C46 C45 179.1(4) . . . . ?
C45 C46 C47 C48 -179.2(5) . . . . ?
S5 C46 C47 C48 -1.4(5) . . . . ?
C46 C47 C48 C49 1.1(6) . . . . ?
C46 C47 C48 C51 -177.8(4) . . . . ?
C47 C48 C49 C50 179.5(6) . . . . ?
C51 C48 C49 C50 -1.6(10) . . . . ?
C47 C48 C49 S5 -0.3(6) . . . . ?
C51 C48 C49 S5 178.6(4) . . . . ?
C46 S5 C49 C48 -0.4(5) . . . . ?
C46 S5 C49 C50 179.7(6) . . . . ?
C49 C48 C51 C55 -50.0(8) . . . . ?
C47 C48 C51 C55 128.8(5) . . . . ?
C49 C48 C51 C52 127.0(6) . . . . ?
C47 C48 C51 C52 -54.3(7) . . . . ?
C55 C51 C52 F14 -133.3(5) . . . . ?
C48 C51 C52 F14 49.2(7) . . . . ?
C55 C51 C52 F13 107.9(5) . . . . ?
C48 C51 C52 F13 -69.5(5) . . . . ?
C55 C51 C52 C53 -10.0(6) . . . . ?
C48 C51 C52 C53 172.5(4) . . . . ?
F14 C52 C53 F16 25.9(6) . . . . ?
F13 C52 C53 F16 141.5(5) . . . . ?
C51 C52 C53 F16 -98.8(5) . . . . ?
F14 C52 C53 F15 -94.9(6) . . . . ?
F13 C52 C53 F15 20.6(6) . . . . ?
C51 C52 C53 F15 140.4(5) . . . . ?
F14 C52 C53 C54 143.6(5) . . . . ?
F13 C52 C53 C54 -100.8(5) . . . . ?
C51 C52 C53 C54 18.9(6) . . . . ?
F16 C53 C54 F17 -143.1(5) . . . . ?
F15 C53 C54 F17 -20.8(8) . . . . ?
C52 C53 C54 F17 100.9(6) . . . . ?
F16 C53 C54 F18 -27.1(6) . . . . ?
F15 C53 C54 F18 95.2(6) . . . . ?
C52 C53 C54 F18 -143.1(5) . . . . ?
F16 C53 C54 C55 94.4(6) . . . . ?
F15 C53 C54 C55 -143.2(6) . . . . ?
C52 C53 C54 C55 -21.5(6) . . . . ?
C48 C51 C55 C58 -3.6(9) . . . . ?
C52 C51 C55 C58 179.3(5) . . . . ?
C48 C51 C55 C54 172.9(5) . . . . ?
C52 C51 C55 C54 -4.3(6) . . . . ?
F17 C54 C55 C51 -103.0(5) . . . . ?
F18 C54 C55 C51 135.5(5) . . . . ?
C53 C54 C55 C51 16.7(7) . . . . ?
F17 C54 C55 C58 73.9(7) . . . . ?
F18 C54 C55 C58 -47.7(7) . . . . ?
C53 C54 C55 C58 -166.5(5) . . . . ?
C60 S6 C57 C58 -0.5(4) . . . . ?
C60 S6 C57 C56 179.8(5) . . . . ?
C56 C57 C58 C59 178.4(6) . . . . ?
S6 C57 C58 C59 -1.2(6) . . . . ?
C56 C57 C58 C55 -0.9(10) . . . . ?
S6 C57 C58 C55 179.5(4) . . . . ?
C51 C55 C58 C57 -45.8(9) . . . . ?
C54 C55 C58 C57 138.1(6) . . . . ?
C51 C55 C58 C59 135.0(5) . . . . ?
C54 C55 C58 C59 -41.2(7) . . . . ?
C57 C58 C59 C60 2.9(6) . . . . ?
C55 C58 C59 C60 -177.8(4) . . . . ?
C58 C59 C60 C61 179.8(5) . . . . ?
C58 C59 C60 S6 -3.2(5) . . . . ?
C57 S6 C60 C59 2.2(4) . . . . ?
C57 S6 C60 C61 179.6(4) . . . . ?
C62 N6 C61 O6 -5.4(6) . . . . ?
C62 N6 C61 C60 174.9(4) . . . . ?
C59 C60 C61 O6 168.9(5) . . . . ?
S6 C60 C61 O6 -8.0(6) . . . . ?
C59 C60 C61 N6 -11.5(7) . . . . ?
S6 C60 C61 N6 171.7(3) . . . . ?
C61 N6 C62 C601 67.4(5) . . . . ?
C61 N6 C62 C63 -167.7(4) . . . . ?
N5 C44 C501 C506 61.1(5) . . . . ?
C43 C44 C501 C506 -61.7(6) . . . . ?
N5 C44 C501 C502 -120.4(4) . . . . ?
C43 C44 C501 C502 116.8(5) . . . . ?
C506 C501 C502 C503 0.6(6) . . . . ?
C44 C501 C502 C503 -178.0(4) . . . . ?
C501 C502 C503 C504 -0.4(7) . . . . ?
C502 C503 C504 C505 -0.2(8) . . . . ?
C503 C504 C505 C506 0.5(8) . . . . ?
C502 C501 C506 C505 -0.3(7) . . . . ?
C44 C501 C506 C505 178.3(5) . . . . ?
C504 C505 C506 C501 -0.3(8) . . . . ?
N6 C62 C601 C602 -148.2(4) . . . . ?
C63 C62 C601 C602 89.7(5) . . . . ?
N6 C62 C601 C606 32.6(6) . . . . ?
C63 C62 C601 C606 -89.5(5) . . . . ?
C606 C601 C602 C603 -2.2(7) . . . . ?
C62 C601 C602 C603 178.6(4) . . . . ?
C601 C602 C603 C604 0.6(8) . . . . ?
C602 C603 C604 C605 0.8(8) . . . . ?
C603 C604 C605 C606 -0.6(8) . . . . ?
C602 C601 C606 C605 2.4(7) . . . . ?
C62 C601 C606 C605 -178.4(4) . . . . ?
C604 C605 C606 C601 -1.1(8) . . . . ?
C66 N7 C65 C64 -104.3(4) . . . . ?
C66 N7 C65 C701 130.6(4) . . . . ?
C65 N7 C66 O7 11.8(6) . . . . ?
C65 N7 C66 C67 -164.4(4) . . . . ?
O7 C66 C67 C68 -155.7(4) . . . . ?
N7 C66 C67 C68 20.5(6) . . . . ?
O7 C66 C67 S7 15.0(5) . . . . ?
N7 C66 C67 S7 -168.8(3) . . . . ?
C70 S7 C67 C68 1.2(3) . . . . ?
C70 S7 C67 C66 -171.0(3) . . . . ?
C66 C67 C68 C69 168.9(4) . . . . ?
S7 C67 C68 C69 -2.5(5) . . . . ?
C67 C68 C69 C70 2.8(5) . . . . ?
C67 C68 C69 C72 -172.7(4) . . . . ?
C68 C69 C70 C71 178.3(4) . . . . ?
C72 C69 C70 C71 -6.3(7) . . . . ?
C68 C69 C70 S7 -1.8(4) . . . . ?
C72 C69 C70 S7 173.6(3) . . . . ?
C67 S7 C70 C69 0.3(3) . . . . ?
C67 S7 C70 C71 -179.7(4) . . . . ?
C70 C69 C72 C76 -52.1(6) . . . . ?
C68 C69 C72 C76 122.8(5) . . . . ?
C70 C69 C72 C73A 135.4(5) . . . . ?
C68 C69 C72 C73A -49.6(6) . . . . ?
C70 C69 C72 C73B 121.3(9) . . . . ?
C68 C69 C72 C73B -63.7(10) . . . . ?
C69 C72 C76 C75B 164.4(8) . . . . ?
C73B C72 C76 C75B -8.9(12) . . . . ?
C69 C72 C76 C79 0.2(7) . . . . ?
C73A C72 C76 C79 173.6(5) . . . . ?
C73B C72 C76 C79 -173.1(9) . . . . ?
C69 C72 C76 C75A -171.2(5) . . . . ?
C73A C72 C76 C75A 2.1(6) . . . . ?
C81 S8 C78 C79 0.0(3) . . . . ?
C81 S8 C78 C77 178.6(3) . . . . ?
C77 C78 C79 C80 -179.1(4) . . . . ?
S8 C78 C79 C80 -0.6(5) . . . . ?
C77 C78 C79 C76 1.2(7) . . . . ?
S8 C78 C79 C76 179.7(3) . . . . ?
C72 C76 C79 C78 -51.5(7) . . . . ?
C75B C76 C79 C78 146.2(9) . . . . ?
C75A C76 C79 C78 119.3(5) . . . . ?
C72 C76 C79 C80 128.8(5) . . . . ?
C75B C76 C79 C80 -33.5(10) . . . . ?
C75A C76 C79 C80 -60.4(6) . . . . ?
C78 C79 C80 C81 1.1(5) . . . . ?
C76 C79 C80 C81 -179.2(4) . . . . ?
C79 C80 C81 C82B -176(2) . . . . ?
C79 C80 C81 C82A 175.9(5) . . . . ?
C79 C80 C81 S8 -1.1(4) . . . . ?
C78 S8 C81 C82B 177.1(15) . . . . ?
C78 S8 C81 C80 0.6(3) . . . . ?
C78 S8 C81 C82A -176.7(4) . . . . ?
N7 C65 C701 C706 118.5(4) . . . . ?
C64 C65 C701 C706 -3.9(6) . . . . ?
N7 C65 C701 C702 -56.7(5) . . . . ?
C64 C65 C701 C702 -179.1(4) . . . . ?
C706 C701 C702 C703 -1.2(7) . . . . ?
C65 C701 C702 C703 174.2(4) . . . . ?
C701 C702 C703 C704 -0.2(8) . . . . ?
C702 C703 C704 C705 1.4(8) . . . . ?
C703 C704 C705 C706 -1.2(8) . . . . ?
C704 C705 C706 C701 -0.2(8) . . . . ?
C702 C701 C706 C705 1.4(7) . . . . ?
C65 C701 C706 C705 -173.8(4) . . . . ?
C83A N8A C82A O8A -3.4(10) . . . . ?
C83A N8A C82A C81 179.7(5) . . . . ?
C80 C81 C82A O8A -175.6(5) . . . . ?
S8 C81 C82A O8A 1.1(8) . . . . ?
C80 C81 C82A N8A 1.5(9) . . . . ?
S8 C81 C82A N8A 178.2(5) . . . . ?
C82A N8A C83A C84A -84.8(7) . . . . ?
C82A N8A C83A C801 151.9(6) . . . . ?
N8A C83A C801 C802 -75.9(5) . . . . ?
C84A C83A C801 C802 163.1(4) . . . . ?
N8A C83A C801 C806 102.6(5) . . . . ?
C84A C83A C801 C806 -18.4(6) . . . . ?
C806 C801 C802 C803 0.0 . . . . ?
C83A C801 C802 C803 178.5(5) . . . . ?
C801 C802 C803 C804 0.0 . . . . ?
C802 C803 C804 C805 0.0 . . . . ?
C803 C804 C805 C806 0.0 . . . . ?
C804 C805 C806 C801 0.0 . . . . ?
C802 C801 C806 C805 0.0 . . . . ?
C83A C801 C806 C805 -178.5(5) . . . . ?
C83B N8B C82B O8B -3(5) . . . . ?
C83B N8B C82B C81 172(2) . . . . ?
C80 C81 C82B O8B 176.8(15) . . . . ?
S8 C81 C82B O8B 2(3) . . . . ?
C80 C81 C82B N8B 2(4) . . . . ?
S8 C81 C82B N8B -172.9(19) . . . . ?
C82B N8B C83B C811 107(3) . . . . ?
C82B N8B C83B C84B -117(3) . . . . ?
N8B C83B C811 C812 17(3) . . . . ?
C84B C83B C811 C812 -113(3) . . . . ?
N8B C83B C811 C816 -174.5(18) . . . . ?
C84B C83B C811 C816 56(3) . . . . ?
C816 C811 C812 C813 0.0 . . . . ?
C83B C811 C812 C813 169(3) . . . . ?
C811 C812 C813 C814 0.0 . . . . ?
C812 C813 C814 C815 0.0 . . . . ?
C813 C814 C815 C816 0.0 . . . . ?
C814 C815 C816 C811 0.0 . . . . ?
C812 C811 C816 C815 0.0 . . . . ?
C83B C811 C816 C815 -169(3) . . . . ?
F22A C74 C73A F20A -22.5(9) . . . . ?
F21A C74 C73A F20A -145.2(6) . . . . ?
C75A C74 C73A F20A 100.3(7) . . . . ?
F22A C74 C73A F19A 93.2(7) . . . . ?
F21A C74 C73A F19A -29.5(8) . . . . ?
C75A C74 C73A F19A -144.1(6) . . . . ?
F22A C74 C73A C72 -146.1(5) . . . . ?
F21A C74 C73A C72 91.2(6) . . . . ?
C75A C74 C73A C72 -23.3(7) . . . . ?
C76 C72 C73A F20A -107.7(6) . . . . ?
C69 C72 C73A F20A 66.0(7) . . . . ?
C76 C72 C73A F19A 135.2(6) . . . . ?
C69 C72 C73A F19A -51.1(8) . . . . ?
C76 C72 C73A C74 14.0(6) . . . . ?
C69 C72 C73A C74 -172.3(4) . . . . ?
C72 C76 C75A F24A 102.1(6) . . . . ?
C79 C76 C75A F24A -70.2(6) . . . . ?
C72 C76 C75A F23A -136.6(6) . . . . ?
C79 C76 C75A F23A 51.1(8) . . . . ?
C72 C76 C75A C74 -16.2(6) . . . . ?
C79 C76 C75A C74 171.5(4) . . . . ?
F22A C74 C75A F24A 28.1(7) . . . . ?
F21A C74 C75A F24A 144.4(5) . . . . ?
C73A C74 C75A F24A -97.6(6) . . . . ?
F22A C74 C75A F23A -90.0(6) . . . . ?
F21A C74 C75A F23A 26.2(7) . . . . ?
C73A C74 C75A F23A 144.2(6) . . . . ?
F22A C74 C75A C76 149.2(5) . . . . ?
F21A C74 C75A C76 -94.5(5) . . . . ?
C73A C74 C75A C76 23.4(6) . . . . ?
C76 C72 C73B F19B 106.0(18) . . . . ?
C69 C72 C73B F19B -68(2) . . . . ?
C76 C72 C73B F20B -123.9(15) . . . . ?
C69 C72 C73B F20B 62.0(17) . . . . ?
C76 C72 C73B C74 -6.9(13) . . . . ?
C69 C72 C73B C74 179.0(6) . . . . ?
F21B C74 C73B F19B 29(2) . . . . ?
F22B C74 C73B F19B 145.6(18) . . . . ?
C75B C74 C73B F19B -99.1(19) . . . . ?
F21B C74 C73B F20B -96.0(19) . . . . ?
F22B C74 C73B F20B 21(2) . . . . ?
C75B C74 C73B F20B 136.4(17) . . . . ?
F21B C74 C73B C72 146.5(11) . . . . ?
F22B C74 C73B C72 -96.6(13) . . . . ?
C75B C74 C73B C72 18.8(13) . . . . ?
C72 C76 C75B F24B 140.3(12) . . . . ?
C79 C76 C75B F24B -54.2(16) . . . . ?
C72 C76 C75B F23B -96.6(13) . . . . ?
C79 C76 C75B F23B 69.0(15) . . . . ?
C72 C76 C75B C74 22.2(12) . . . . ?
C79 C76 C75B C74 -172.3(6) . . . . ?
F21B C74 C75B F24B 96.5(16) . . . . ?
F22B C74 C75B F24B -32.7(17) . . . . ?
C73B C74 C75B F24B -143.8(14) . . . . ?
F21B C74 C75B F23B -18.2(16) . . . . ?
F22B C74 C75B F23B -147.4(12) . . . . ?
C73B C74 C75B F23B 101.5(13) . . . . ?
F21B C74 C75B C76 -145.2(11) . . . . ?
F22B C74 C75B C76 85.6(14) . . . . ?
C73B C74 C75B C76 -25.5(13) . . . . ?
